data_4107987
loop_
_publ_author_name
'Tetsuro Murahashi'
'Yasuhiro Hashimoto'
'Koji Chiyoda'
'Mayu Fujimoto'
'Tomohito Uemura'
'Ryou Inoue'
'Sensuke Ogoshi'
'Hideo Kurosawa'

_publ_section_title
;
 Reductive Coupling of Metal Triangles in Sandwich Complexes
;
_journal_name_full 'Journal of the American Chemical Society'
_journal_page_first 8586
_journal_page_last 8587
_journal_paper_doi 10.1021/ja802624p
_journal_volume 130
_journal_year 2008
_chemical_formula_moiety 'C38 H43 B2 F8 N5 Pd6 '
_chemical_formula_sum 'C38 H43 B2 F8 N5 Pd6'
_chemical_formula_weight 1381.80
_space_group_IT_number 2
_symmetry_cell_setting triclinic
_symmetry_Int_Tables_number 2
_symmetry_space_group_name_Hall '-P 1'
_symmetry_space_group_name_H-M 'P -1'
_cell_angle_alpha 83.7870(12)
_cell_angle_beta 77.0220(13)
_cell_angle_gamma 71.2870(14)
_cell_formula_units_Z 2
_cell_length_a 11.4203(4)
_cell_length_b 13.8401(6)
_cell_length_c 14.3530(6)
_cell_measurement_reflns_used 19948
_cell_measurement_temperature 123.1
_cell_measurement_theta_max 27.5
_cell_measurement_theta_min 3.0
_cell_volume 2092.19(15)
_computing_cell_refinement PROCESS-AUTO
_computing_data_collection PROCESS-AUTO
_computing_data_reduction CrystalStructure
_computing_publication_material 'CrystalStructure 3.8'
_computing_structure_refinement CRYSTALS
_computing_structure_solution 'DIRDIF99 (PATTY)'
_diffrn_detector_area_resol_mean 10.00
_diffrn_measured_fraction_theta_full 0.993
_diffrn_measured_fraction_theta_max 0.993
_diffrn_measurement_device_type 'Rigaku RAXIS-RAPID'
_diffrn_measurement_method \w
_diffrn_radiation_type 'Mo K\a'
_diffrn_radiation_wavelength 0.71075
_diffrn_reflns_av_R_equivalents 0.068
_diffrn_reflns_limit_h_max 14
_diffrn_reflns_limit_h_min -14
_diffrn_reflns_limit_k_max 17
_diffrn_reflns_limit_k_min -17
_diffrn_reflns_limit_l_max 18
_diffrn_reflns_limit_l_min -18
_diffrn_reflns_number 20643
_diffrn_reflns_theta_full 27.46
_diffrn_reflns_theta_max 27.46
_exptl_absorpt_coefficient_mu 2.597
_exptl_absorpt_correction_type none
_exptl_crystal_colour black
_exptl_crystal_density_diffrn 2.193
_exptl_crystal_description block
_exptl_crystal_F_000 1328.00
_exptl_crystal_size_max 0.80
_exptl_crystal_size_mid 0.80
_exptl_crystal_size_min 0.60
_refine_diff_density_max 6.35
_refine_diff_density_min -3.05
_refine_ls_extinction_method none
_refine_ls_goodness_of_fit_ref 10.799
_refine_ls_hydrogen_treatment refall
_refine_ls_number_parameters 575
_refine_ls_number_reflns 17981
_refine_ls_R_factor_gt 0.0720
_refine_ls_shift/su_max 0.0000
_refine_ls_structure_factor_coef F
_refine_ls_weighting_details 'w = 1.0'
_refine_ls_weighting_scheme unit
_refine_ls_wR_factor_ref 0.0941
_reflns_number_gt 17922
_reflns_number_total 9494
_reflns_threshold_expression F^2^>2.0\s(F^2^)
_cod_data_source_file ja802624p-file006.cif
_cod_data_source_block '_hashimoto'
_cod_original_cell_volume 2092.18(14)
_cod_original_formula_sum 'C38 H43 B2 F8 N5 Pd6 '
_cod_database_code 4107987

loop_
_symmetry_equiv_pos_site_id
_symmetry_equiv_pos_as_xyz
1 +X,+Y,+Z
2 -X,-Y,-Z

loop_
_atom_site_label
_atom_site_type_symbol
_atom_site_fract_x
_atom_site_fract_y
_atom_site_fract_z
_atom_site_U_iso_or_equiv
_atom_site_adp_type
_atom_site_occupancy
_atom_site_symmetry_multiplicity
_atom_site_calc_flag
_atom_site_refinement_flags
Pd(1) Pd 0.13462(7) 0.18680(5) 0.10649(5) 0.01908(15) Uani 1.00 1 d .
Pd(2) Pd 0.26873(6) 0.24814(5) -0.05424(5) 0.01792(15) Uani 1.00 1 d .
Pd(3) Pd 0.30135(6) 0.29145(5) 0.12365(5) 0.01890(15) Uani 1.00 1 d .
Pd(4) Pd 0.40668(7) 0.36604(5) 0.23823(5) 0.01910(16) Uani 1.00 1 d .
Pd(5) Pd 0.39552(7) 0.53910(5) 0.33540(5) 0.01941(16) Uani 1.00 1 d .
Pd(6) Pd 0.58482(7) 0.36634(5) 0.34339(5) 0.01898(16) Uani 1.00 1 d .
F(1) F 0.0619(6) 0.8583(5) 0.1328(5) 0.048(2) Uani 1.00 1 d .
F(2) F 0.2008(6) 0.8371(5) -0.0100(4) 0.0402(18) Uani 1.00 1 d .
F(3) F 0.2725(6) 0.8043(4) 0.1295(4) 0.0361(17) Uani 1.00 1 d .
F(4) F 0.1787(6) 0.7001(4) 0.0844(5) 0.045(2) Uani 1.00 1 d .
F(5) F 0.6566(6) 0.0357(4) 0.4481(4) 0.0434(18) Uani 1.00 1 d .
F(6) F 0.8577(7) 0.0199(5) 0.4597(5) 0.049(2) Uani 1.00 1 d .
F(7) F 0.7296(6) -0.0396(5) 0.5812(4) 0.049(2) Uani 1.00 1 d .
F(8) F 0.8066(7) -0.1207(5) 0.4415(5) 0.055(2) Uani 1.00 1 d .
N(1) N -0.0119(8) 0.1148(6) 0.1715(6) 0.028(2) Uani 1.00 1 d .
N(2) N 0.3262(8) 0.2253(6) -0.2117(5) 0.028(2) Uani 1.00 1 d .
N(3) N 0.2808(9) 0.7004(6) 0.3642(6) 0.032(2) Uani 1.00 1 d .
N(4) N 0.7660(8) 0.2802(6) 0.3850(6) 0.031(2) Uani 1.00 1 d .
N(5) N 0.8769(11) 0.5435(9) 0.3305(7) 0.052(3) Uani 1.00 1 d .
C(1) C 0.0020(8) 0.3245(6) 0.0541(6) 0.021(2) Uani 1.00 1 d .
C(2) C 0.0627(8) 0.3497(6) -0.0373(6) 0.022(2) Uani 1.00 1 d .
C(3) C 0.1508(8) 0.4065(6) -0.0627(6) 0.023(2) Uani 1.00 1 d .
C(4) C 0.2056(8) 0.4413(6) -0.0007(7) 0.028(2) Uani 1.00 1 d .
C(5) C 0.1791(9) 0.4419(7) 0.0997(7) 0.027(2) Uani 1.00 1 d .
C(6) C 0.1013(9) 0.3940(7) 0.1640(6) 0.025(2) Uani 1.00 1 d .
C(7) C 0.0183(8) 0.3435(6) 0.1448(6) 0.023(2) Uani 1.00 1 d .
C(8) C 0.2868(9) 0.0479(6) 0.0493(7) 0.029(2) Uani 1.00 1 d .
C(9) C 0.3602(9) 0.0838(6) -0.0297(6) 0.026(2) Uani 1.00 1 d .
C(10) C 0.4462(8) 0.1381(6) -0.0350(6) 0.020(2) Uani 1.00 1 d .
C(11) C 0.4839(9) 0.1716(7) 0.0437(7) 0.026(2) Uani 1.00 1 d .
C(12) C 0.4442(9) 0.1519(6) 0.1432(6) 0.022(2) Uani 1.00 1 d .
C(13) C 0.3525(9) 0.1058(7) 0.1876(6) 0.026(2) Uani 1.00 1 d .
C(14) C 0.2853(9) 0.0546(6) 0.1467(6) 0.026(2) Uani 1.00 1 d .
C(15) C 0.4808(9) 0.5924(7) 0.1944(6) 0.029(2) Uani 1.00 1 d .
C(16) C 0.4343(9) 0.5411(8) 0.1399(6) 0.031(2) Uani 1.00 1 d .
C(17) C 0.4887(9) 0.4353(8) 0.1092(6) 0.028(2) Uani 1.00 1 d .
C(18) C 0.5906(10) 0.3614(7) 0.1362(6) 0.028(2) Uani 1.00 1 d .
C(19) C 0.6755(8) 0.3715(6) 0.1905(6) 0.023(2) Uani 1.00 1 d .
C(20) C 0.6734(9) 0.4584(7) 0.2363(6) 0.027(2) Uani 1.00 1 d .
C(21) C 0.5812(10) 0.5557(7) 0.2424(6) 0.028(2) Uani 1.00 1 d .
C(22) C 0.2540(9) 0.4821(7) 0.4327(6) 0.028(2) Uani 1.00 1 d .
C(23) C 0.2254(9) 0.4159(8) 0.3779(6) 0.031(2) Uani 1.00 1 d .
C(24) C 0.2866(9) 0.3156(7) 0.3579(6) 0.028(2) Uani 1.00 1 d .
C(25) C 0.4030(10) 0.2528(7) 0.3784(6) 0.030(2) Uani 1.00 1 d .
C(26) C 0.4772(9) 0.2748(7) 0.4365(7) 0.030(2) Uani 1.00 1 d .
C(27) C 0.4584(9) 0.3654(7) 0.4811(6) 0.025(2) Uani 1.00 1 d .
C(28) C 0.3555(10) 0.4620(7) 0.4791(6) 0.029(2) Uani 1.00 1 d .
C(29) C -0.0878(9) 0.0779(7) 0.1859(7) 0.029(2) Uani 1.00 1 d .
C(30) C -0.1895(11) 0.0288(9) 0.2049(9) 0.044(3) Uani 1.00 1 d .
C(31) C 0.3785(9) 0.1784(7) -0.2781(6) 0.025(2) Uani 1.00 1 d .
C(32) C 0.4461(13) 0.1158(9) -0.3584(8) 0.045(3) Uani 1.00 1 d .
C(33) C 0.2155(9) 0.7815(7) 0.3556(6) 0.026(2) Uani 1.00 1 d .
C(34) C 0.1320(11) 0.8835(7) 0.3419(7) 0.036(2) Uani 1.00 1 d .
C(35) C 0.8678(9) 0.2408(7) 0.3913(6) 0.027(2) Uani 1.00 1 d .
C(36) C 0.9962(10) 0.1883(8) 0.3990(7) 0.037(2) Uani 1.00 1 d .
C(37) C 0.9158(10) 0.6101(9) 0.3195(7) 0.040(3) Uani 1.00 1 d .
C(38) C 0.9712(14) 0.6944(10) 0.3039(10) 0.057(4) Uani 1.00 1 d .
B(1) B 0.1756(11) 0.8007(8) 0.0840(7) 0.027(2) Uani 1.00 1 d .
B(2) B 0.7623(11) -0.0257(9) 0.4817(8) 0.031(2) Uani 1.00 1 d .
H(1) H -0.0586 0.2905 0.0553 0.027 Uiso 1.00 1 c R
H(2) H 0.0430 0.3253 -0.0894 0.026 Uiso 1.00 1 c R
H(3) H 0.1745 0.4224 -0.1289 0.025 Uiso 1.00 1 c R
H(4) H 0.2711 0.4692 -0.0314 0.030 Uiso 1.00 1 c R
H(5) H 0.2189 0.4791 0.1272 0.034 Uiso 1.00 1 c R
H(6) H 0.1037 0.3954 0.2295 0.029 Uiso 1.00 1 c R
H(7) H -0.0313 0.3196 0.1991 0.026 Uiso 1.00 1 c R
H(8) H 0.2313 0.0153 0.0355 0.036 Uiso 1.00 1 c R
H(9) H 0.3501 0.0688 -0.0898 0.032 Uiso 1.00 1 c R
H(10) H 0.4845 0.1555 -0.0977 0.021 Uiso 1.00 1 c R
H(11) H 0.5413 0.2104 0.0267 0.032 Uiso 1.00 1 c R
H(12) H 0.4853 0.1724 0.1846 0.027 Uiso 1.00 1 c R
H(13) H 0.3307 0.1090 0.2553 0.030 Uiso 1.00 1 c R
H(14) H 0.2340 0.0210 0.1908 0.029 Uiso 1.00 1 c R
H(15) H 0.4376 0.6634 0.1998 0.031 Uiso 1.00 1 c R
H(16) H 0.3581 0.5794 0.1201 0.035 Uiso 1.00 1 c R
H(17) H 0.4491 0.4155 0.0662 0.037 Uiso 1.00 1 c R
H(18) H 0.6060 0.2947 0.1155 0.033 Uiso 1.00 1 c R
H(19) H 0.7435 0.3115 0.1972 0.027 Uiso 1.00 1 c R
H(20) H 0.7423 0.4502 0.2663 0.036 Uiso 1.00 1 c R
H(21) H 0.5883 0.6014 0.2842 0.034 Uiso 1.00 1 c R
H(22) H 0.1965 0.5493 0.4387 0.032 Uiso 1.00 1 c R
H(23) H 0.1527 0.4459 0.3507 0.039 Uiso 1.00 1 c R
H(24) H 0.2450 0.2837 0.3263 0.036 Uiso 1.00 1 c R
H(25) H 0.4365 0.1882 0.3499 0.039 Uiso 1.00 1 c R
H(26) H 0.5493 0.2201 0.4467 0.034 Uiso 1.00 1 c R
H(27) H 0.5196 0.3644 0.5167 0.033 Uiso 1.00 1 c R
H(28) H 0.3583 0.5162 0.5131 0.037 Uiso 1.00 1 c R
H(29) H -0.1548 -0.0412 0.1897 0.057 Uiso 1.00 1 c R
H(30) H -0.2297 0.0341 0.2705 0.057 Uiso 1.00 1 c R
H(31) H -0.2496 0.0626 0.1664 0.057 Uiso 1.00 1 c R
H(32) H 0.4478 0.0471 -0.3417 0.053 Uiso 1.00 1 c R
H(33) H 0.4051 0.1395 -0.4110 0.053 Uiso 1.00 1 c R
H(34) H 0.5300 0.1193 -0.3757 0.053 Uiso 1.00 1 c R
H(35) H 0.0886 0.9107 0.4025 0.041 Uiso 1.00 1 c R
H(36) H 0.0726 0.8808 0.3061 0.041 Uiso 1.00 1 c R
H(37) H 0.1800 0.9258 0.3084 0.041 Uiso 1.00 1 c R
H(38) H 0.9985 0.1570 0.4611 0.043 Uiso 1.00 1 c R
H(39) H 1.0330 0.1376 0.3524 0.043 Uiso 1.00 1 c R
H(40) H 1.0424 0.2361 0.3885 0.043 Uiso 1.00 1 c R
H(41) H 1.0191 0.6902 0.3512 0.070 Uiso 1.00 1 c R
H(42) H 1.0245 0.6898 0.2423 0.070 Uiso 1.00 1 c R
H(43) H 0.9055 0.7576 0.3076 0.070 Uiso 1.00 1 c R

loop_
_atom_site_aniso_label
_atom_site_aniso_U_11
_atom_site_aniso_U_22
_atom_site_aniso_U_33
_atom_site_aniso_U_12
_atom_site_aniso_U_13
_atom_site_aniso_U_23
Pd(1) 0.0187(3) 0.0183(3) 0.0207(3) -0.0074(2) -0.0043(2) 0.0033(2)
Pd(2) 0.0196(3) 0.0171(3) 0.0154(3) -0.0038(2) -0.0040(2) 0.0014(2)
Pd(3) 0.0181(3) 0.0176(3) 0.0220(3) -0.0037(2) -0.0083(2) -0.0013(2)
Pd(4) 0.0218(3) 0.0249(3) 0.0144(3) -0.0127(2) -0.0049(2) 0.0027(2)
Pd(5) 0.0226(3) 0.0186(3) 0.0170(3) -0.0066(2) -0.0048(2) 0.0023(2)
Pd(6) 0.0196(3) 0.0215(3) 0.0172(3) -0.0075(2) -0.0071(2) 0.0044(2)
F(1) 0.038(3) 0.053(4) 0.045(4) -0.006(3) -0.000(3) -0.006(3)
F(2) 0.041(3) 0.056(4) 0.025(3) -0.016(3) -0.011(2) 0.007(2)
F(3) 0.043(3) 0.040(3) 0.033(3) -0.020(3) -0.017(2) 0.008(2)
F(4) 0.049(4) 0.027(3) 0.069(4) -0.016(3) -0.032(3) 0.006(3)
F(5) 0.044(4) 0.037(3) 0.043(3) 0.001(3) -0.018(3) -0.001(2)
F(6) 0.047(4) 0.049(4) 0.053(4) -0.023(3) -0.005(3) 0.008(3)
F(7) 0.044(4) 0.072(4) 0.027(3) -0.019(3) -0.005(2) 0.015(3)
F(8) 0.056(4) 0.035(3) 0.072(5) -0.000(3) -0.023(4) -0.013(3)
N(1) 0.025(4) 0.028(4) 0.034(4) -0.013(3) -0.008(3) 0.005(3)
N(2) 0.032(4) 0.025(3) 0.023(4) -0.001(3) -0.005(3) 0.001(3)
N(3) 0.043(5) 0.029(4) 0.026(4) -0.014(4) -0.007(3) 0.004(3)
N(4) 0.028(4) 0.032(4) 0.027(4) -0.002(3) -0.008(3) 0.005(3)
N(5) 0.053(7) 0.069(7) 0.045(6) -0.037(6) -0.001(5) -0.014(5)
C(1) 0.022(4) 0.018(3) 0.028(4) -0.007(3) -0.011(3) 0.001(3)
C(2) 0.020(4) 0.019(3) 0.027(4) 0.002(3) -0.011(3) -0.006(3)
C(3) 0.024(4) 0.019(4) 0.019(4) -0.002(3) -0.001(3) 0.006(3)
C(4) 0.016(4) 0.009(3) 0.049(6) 0.002(3) -0.002(4) 0.006(3)
C(5) 0.031(5) 0.022(4) 0.032(5) -0.006(3) -0.016(4) -0.000(3)
C(6) 0.029(5) 0.028(4) 0.015(4) -0.002(3) -0.009(3) -0.003(3)
C(7) 0.019(4) 0.026(4) 0.021(4) -0.005(3) -0.003(3) 0.004(3)
C(8) 0.028(5) 0.018(4) 0.043(5) -0.009(3) -0.011(4) 0.004(3)
C(9) 0.032(5) 0.024(4) 0.023(4) -0.006(4) -0.012(3) 0.001(3)
C(10) 0.017(4) 0.019(3) 0.018(4) 0.002(3) -0.002(3) 0.000(3)
C(11) 0.023(4) 0.025(4) 0.032(5) -0.010(3) -0.008(3) 0.007(3)
C(12) 0.025(4) 0.020(4) 0.024(4) -0.002(3) -0.014(3) 0.000(3)
C(13) 0.030(5) 0.026(4) 0.019(4) -0.002(3) -0.009(3) 0.007(3)
C(14) 0.023(4) 0.024(4) 0.025(4) -0.004(3) -0.004(3) 0.013(3)
C(15) 0.030(5) 0.020(4) 0.027(4) -0.002(3) 0.002(3) 0.005(3)
C(16) 0.025(5) 0.041(5) 0.021(4) -0.009(4) -0.005(3) 0.017(4)
C(17) 0.027(5) 0.050(5) 0.015(4) -0.024(4) -0.006(3) 0.010(3)
C(18) 0.043(6) 0.026(4) 0.015(4) -0.017(4) 0.003(3) -0.001(3)
C(19) 0.021(4) 0.023(4) 0.024(4) -0.010(3) -0.003(3) 0.006(3)
C(20) 0.028(5) 0.038(5) 0.023(4) -0.021(4) -0.008(3) 0.011(3)
C(21) 0.041(5) 0.022(4) 0.021(4) -0.015(4) -0.000(4) 0.002(3)
C(22) 0.020(4) 0.033(5) 0.028(5) -0.008(4) 0.000(3) 0.005(3)
C(23) 0.027(5) 0.046(5) 0.024(4) -0.021(4) -0.008(3) 0.012(4)
C(24) 0.029(5) 0.041(5) 0.020(4) -0.022(4) -0.003(3) -0.003(3)
C(25) 0.043(6) 0.027(4) 0.026(4) -0.025(4) -0.002(4) 0.005(3)
C(26) 0.025(5) 0.030(4) 0.032(5) -0.009(4) -0.008(4) 0.017(4)
C(27) 0.024(4) 0.034(4) 0.024(4) -0.015(4) -0.013(3) 0.005(3)
C(28) 0.048(6) 0.030(4) 0.015(4) -0.024(4) -0.005(4) 0.003(3)
C(29) 0.025(5) 0.025(4) 0.032(5) -0.006(4) -0.007(4) 0.011(3)
C(30) 0.034(6) 0.055(7) 0.053(7) -0.031(5) -0.010(5) 0.017(5)
C(31) 0.026(4) 0.024(4) 0.025(4) -0.007(3) -0.009(3) 0.009(3)
C(32) 0.056(8) 0.050(6) 0.027(5) -0.014(6) -0.006(5) -0.004(5)
C(33) 0.031(5) 0.027(4) 0.017(4) -0.009(4) -0.002(3) -0.001(3)
C(34) 0.041(6) 0.029(5) 0.032(5) -0.006(4) -0.005(4) 0.000(4)
C(35) 0.029(5) 0.031(4) 0.022(4) -0.013(4) -0.008(3) 0.006(3)
C(36) 0.029(5) 0.046(6) 0.033(5) -0.004(4) -0.015(4) 0.005(4)
C(37) 0.029(5) 0.056(7) 0.027(5) -0.001(5) -0.005(4) -0.013(5)
C(38) 0.065(9) 0.055(8) 0.054(8) -0.018(7) -0.014(7) -0.013(6)
B(1) 0.029(5) 0.026(5) 0.025(5) -0.007(4) -0.010(4) -0.001(4)
B(2) 0.025(5) 0.033(5) 0.033(6) -0.002(4) -0.008(4) -0.003(4)

loop_
_atom_type_symbol
_atom_type_description
_atom_type_scat_dispersion_real
_atom_type_scat_dispersion_imag
_atom_type_scat_source
C C 0.003 0.002
;
International Tables for Crystallography
(1992, Vol. C, Tables 4.2.6.8 and 6.1.1.4)
;
H H 0.000 0.000
;
International Tables for Crystallography
(1992, Vol. C, Table 6.1.1.4)
;
Pd Pd -0.999 1.007
;
International Tables for Crystallography
(1992, Vol. C, Tables 4.2.6.8 and 6.1.1.4)
;
N N 0.006 0.003
;
International Tables for Crystallography
(1992, Vol. C, Tables 4.2.6.8 and 6.1.1.4)
;
B B 0.001 0.001
;
International Tables for Crystallography
(1992, Vol. C, Tables 4.2.6.8 and 6.1.1.4)
;
F F 0.017 0.010
;
International Tables for Crystallography
(1992, Vol. C, Tables 4.2.6.8 and 6.1.1.4)
;

loop_
_geom_angle_atom_site_label_1
_geom_angle_atom_site_label_2
_geom_angle_atom_site_label_3
_geom_angle
_geom_angle_publ_flag
Pd(2) Pd(1) Pd(3) 61.68(2) yes
Pd(2) Pd(1) N(1) 147.6(2) yes
Pd(2) Pd(1) C(1) 74.9(2) yes
Pd(2) Pd(1) C(7) 93.6(2) yes
Pd(2) Pd(1) C(8) 73.7(2) yes
Pd(2) Pd(1) C(14) 98.4(2) yes
Pd(3) Pd(1) N(1) 150.6(2) yes
Pd(3) Pd(1) C(1) 93.0(2) yes
Pd(3) Pd(1) C(7) 73.4(2) yes
Pd(3) Pd(1) C(8) 94.4(3) yes
Pd(3) Pd(1) C(14) 82.2(3) yes
N(1) Pd(1) C(1) 94.3(3) yes
N(1) Pd(1) C(7) 95.8(3) yes
N(1) Pd(1) C(8) 98.4(3) yes
N(1) Pd(1) C(14) 92.2(3) yes
C(1) Pd(1) C(7) 37.6(3) yes
C(1) Pd(1) C(8) 139.3(3) yes
C(1) Pd(1) C(14) 173.1(3) yes
C(7) Pd(1) C(8) 165.8(3) yes
C(7) Pd(1) C(14) 143.5(3) yes
C(8) Pd(1) C(14) 37.1(3) yes
Pd(1) Pd(2) Pd(3) 61.17(2) yes
Pd(1) Pd(2) N(2) 142.0(2) yes
Pd(1) Pd(2) C(2) 71.6(2) yes
Pd(1) Pd(2) C(3) 98.7(2) yes
Pd(1) Pd(2) C(9) 72.3(2) yes
Pd(1) Pd(2) C(10) 94.2(2) yes
Pd(3) Pd(2) N(2) 154.5(2) yes
Pd(3) Pd(2) C(2) 95.5(2) yes
Pd(3) Pd(2) C(3) 87.0(2) yes
Pd(3) Pd(2) C(9) 91.1(2) yes
Pd(3) Pd(2) C(10) 75.4(2) yes
N(2) Pd(2) C(2) 102.7(3) yes
N(2) Pd(2) C(3) 96.7(3) yes
N(2) Pd(2) C(9) 89.0(3) yes
N(2) Pd(2) C(10) 89.6(3) yes
C(2) Pd(2) C(3) 37.1(3) yes
C(2) Pd(2) C(9) 134.1(3) yes
C(2) Pd(2) C(10) 165.7(3) yes
C(3) Pd(2) C(9) 170.5(3) yes
C(3) Pd(2) C(10) 149.6(4) yes
C(9) Pd(2) C(10) 37.4(4) yes
Pd(1) Pd(3) Pd(2) 57.15(2) yes
Pd(1) Pd(3) Pd(4) 148.47(3) yes
Pd(1) Pd(3) C(5) 96.4(3) yes
Pd(1) Pd(3) C(6) 70.6(2) yes
Pd(1) Pd(3) C(11) 95.6(2) yes
Pd(1) Pd(3) C(12) 91.5(3) yes
Pd(2) Pd(3) Pd(4) 154.35(3) yes
Pd(2) Pd(3) C(5) 85.8(3) yes
Pd(2) Pd(3) C(6) 93.4(2) yes
Pd(2) Pd(3) C(11) 68.9(2) yes
Pd(2) Pd(3) C(12) 96.6(2) yes
Pd(4) Pd(3) C(5) 90.3(3) yes
Pd(4) Pd(3) C(6) 98.6(2) yes
Pd(4) Pd(3) C(11) 99.1(2) yes
Pd(4) Pd(3) C(12) 84.1(3) yes
C(5) Pd(3) C(6) 37.0(3) yes
C(5) Pd(3) C(11) 139.4(3) yes
C(5) Pd(3) C(12) 171.7(4) yes
C(6) Pd(3) C(11) 161.9(4) yes
C(6) Pd(3) C(12) 150.1(3) yes
C(11) Pd(3) C(12) 36.6(3) yes
Pd(3) Pd(4) Pd(5) 146.36(3) yes
Pd(3) Pd(4) Pd(6) 157.09(3) yes
Pd(3) Pd(4) C(17) 85.7(3) yes
Pd(3) Pd(4) C(18) 98.8(2) yes
Pd(3) Pd(4) C(24) 87.6(3) yes
Pd(3) Pd(4) C(25) 103.3(3) yes
Pd(5) Pd(4) Pd(6) 56.46(2) yes
Pd(5) Pd(4) C(17) 87.3(3) yes
Pd(5) Pd(4) C(18) 94.8(2) yes
Pd(5) Pd(4) C(24) 92.5(3) yes
Pd(5) Pd(4) C(25) 95.8(2) yes
Pd(6) Pd(4) C(17) 96.0(3) yes
Pd(6) Pd(4) C(18) 71.0(2) yes
Pd(6) Pd(4) C(24) 94.3(3) yes
Pd(6) Pd(4) C(25) 67.6(3) yes
C(17) Pd(4) C(18) 36.3(3) yes
C(17) Pd(4) C(24) 167.5(3) yes
C(17) Pd(4) C(25) 157.0(3) yes
C(18) Pd(4) C(24) 155.9(3) yes
C(18) Pd(4) C(25) 120.7(3) yes
C(24) Pd(4) C(25) 35.4(3) yes
Pd(4) Pd(5) Pd(6) 60.62(2) yes
Pd(4) Pd(5) N(3) 142.2(2) yes
Pd(4) Pd(5) C(15) 85.3(2) yes
Pd(4) Pd(5) C(21) 93.8(2) yes
Pd(4) Pd(5) C(22) 78.4(2) yes
Pd(4) Pd(5) C(28) 92.2(2) yes
Pd(6) Pd(5) N(3) 157.2(2) yes
Pd(6) Pd(5) C(15) 95.4(2) yes
Pd(6) Pd(5) C(21) 69.4(2) yes
Pd(6) Pd(5) C(22) 94.8(2) yes
Pd(6) Pd(5) C(28) 72.0(2) yes
N(3) Pd(5) C(15) 88.2(3) yes
N(3) Pd(5) C(21) 102.6(3) yes
N(3) Pd(5) C(22) 91.8(3) yes
N(3) Pd(5) C(28) 101.7(3) yes
C(15) Pd(5) C(21) 36.1(3) yes
C(15) Pd(5) C(22) 153.4(4) yes
C(15) Pd(5) C(28) 166.5(3) yes
C(21) Pd(5) C(22) 164.2(3) yes
C(21) Pd(5) C(28) 131.3(3) yes
C(22) Pd(5) C(28) 37.0(4) yes
Pd(4) Pd(6) Pd(5) 62.92(2) yes
Pd(4) Pd(6) N(4) 145.9(2) yes
Pd(4) Pd(6) C(19) 73.1(2) yes
Pd(4) Pd(6) C(20) 94.0(3) yes
Pd(4) Pd(6) C(26) 77.5(3) yes
Pd(4) Pd(6) C(27) 94.2(3) yes
Pd(5) Pd(6) N(4) 150.8(2) yes
Pd(5) Pd(6) C(19) 95.9(2) yes
Pd(5) Pd(6) C(20) 77.7(2) yes
Pd(5) Pd(6) C(26) 98.3(2) yes
Pd(5) Pd(6) C(27) 76.5(2) yes
N(4) Pd(6) C(19) 92.3(3) yes
N(4) Pd(6) C(20) 92.2(3) yes
N(4) Pd(6) C(26) 94.8(3) yes
N(4) Pd(6) C(27) 99.3(3) yes
C(19) Pd(6) C(20) 37.9(3) yes
C(19) Pd(6) C(26) 136.6(4) yes
C(19) Pd(6) C(27) 167.2(4) yes
C(20) Pd(6) C(26) 171.5(4) yes
C(20) Pd(6) C(27) 145.5(3) yes
C(26) Pd(6) C(27) 37.5(3) yes
Pd(1) N(1) C(29) 166.0(8) yes
Pd(2) N(2) C(31) 153.9(7) yes
Pd(5) N(3) C(33) 161.6(9) yes
Pd(6) N(4) C(35) 168.4(7) yes
Pd(1) C(1) C(2) 106.6(5) yes
Pd(1) C(1) C(7) 71.3(4) yes
C(2) C(1) C(7) 128.8(10) yes
Pd(2) C(2) C(1) 105.7(5) yes
Pd(2) C(2) C(3) 67.1(4) yes
C(1) C(2) C(3) 128.8(9) yes
Pd(2) C(3) C(2) 75.8(4) yes
Pd(2) C(3) C(4) 94.8(5) yes
C(2) C(3) C(4) 127.1(8) yes
C(3) C(4) C(5) 130.3(9) yes
Pd(3) C(5) C(4) 97.0(5) yes
Pd(3) C(5) C(6) 75.7(5) yes
C(4) C(5) C(6) 127.7(11) yes
Pd(3) C(6) C(5) 67.3(4) yes
Pd(3) C(6) C(7) 108.6(5) yes
C(5) C(6) C(7) 129.1(9) yes
Pd(1) C(7) C(1) 71.1(4) yes
Pd(1) C(7) C(6) 106.8(5) yes
C(1) C(7) C(6) 127.4(8) yes
Pd(1) C(8) C(9) 104.7(5) yes
Pd(1) C(8) C(14) 70.5(4) yes
C(9) C(8) C(14) 127.6(11) yes
Pd(2) C(9) C(8) 108.9(5) yes
Pd(2) C(9) C(10) 69.8(4) yes
C(8) C(9) C(10) 130.9(10) yes
Pd(2) C(10) C(9) 72.8(5) yes
Pd(2) C(10) C(11) 107.2(5) yes
C(9) C(10) C(11) 128.1(8) yes
Pd(3) C(11) C(10) 105.7(6) yes
Pd(3) C(11) C(12) 63.2(4) yes
C(10) C(11) C(12) 126.9(10) yes
Pd(3) C(12) C(11) 80.2(5) yes
Pd(3) C(12) C(13) 90.6(5) yes
C(11) C(12) C(13) 128.1(10) yes
C(12) C(13) C(14) 130.1(8) yes
Pd(1) C(14) C(8) 72.4(5) yes
Pd(1) C(14) C(13) 100.1(5) yes
C(8) C(14) C(13) 127.8(9) yes
Pd(5) C(15) C(16) 96.6(6) yes
Pd(5) C(15) C(21) 76.0(5) yes
C(16) C(15) C(21) 130.1(8) yes
C(15) C(16) C(17) 128.1(9) yes
Pd(4) C(17) C(16) 96.5(5) yes
Pd(4) C(17) C(18) 76.1(5) yes
C(16) C(17) C(18) 127.2(10) yes
Pd(4) C(18) C(17) 67.6(5) yes
Pd(4) C(18) C(19) 107.8(5) yes
C(17) C(18) C(19) 128.9(9) yes
Pd(6) C(19) C(18) 107.6(6) yes
Pd(6) C(19) C(20) 69.5(5) yes
C(18) C(19) C(20) 129.3(8) yes
Pd(6) C(20) C(19) 72.6(5) yes
Pd(6) C(20) C(21) 103.1(6) yes
C(19) C(20) C(21) 127.9(10) yes
Pd(5) C(21) C(15) 68.0(5) yes
Pd(5) C(21) C(20) 108.5(7) yes
C(15) C(21) C(20) 127.7(10) yes
Pd(5) C(22) C(23) 105.4(6) yes
Pd(5) C(22) C(28) 73.8(6) yes
C(23) C(22) C(28) 129.0(8) yes
C(22) C(23) C(24) 130.0(10) yes
Pd(4) C(24) C(23) 88.2(6) yes
Pd(4) C(24) C(25) 82.6(6) yes
C(23) C(24) C(25) 128.8(11) yes
Pd(4) C(25) C(24) 61.9(5) yes
Pd(4) C(25) C(26) 107.5(7) yes
C(24) C(25) C(26) 127.8(9) yes
Pd(6) C(26) C(25) 105.2(6) yes
Pd(6) C(26) C(27) 70.5(5) yes
C(25) C(26) C(27) 129.3(8) yes
Pd(6) C(27) C(26) 72.0(5) yes
Pd(6) C(27) C(28) 104.2(5) yes
C(26) C(27) C(28) 127.9(10) yes
Pd(5) C(28) C(22) 69.2(5) yes
Pd(5) C(28) C(27) 107.3(5) yes
C(22) C(28) C(27) 126.8(10) yes
N(1) C(29) C(30) 179.8(11) yes
N(2) C(31) C(32) 177.5(10) yes
N(3) C(33) C(34) 178.2(12) yes
N(4) C(35) C(36) 178.5(13) yes
N(5) C(37) C(38) 177.9(11) yes
F(1) B(1) F(2) 111.5(8) yes
F(1) B(1) F(3) 109.1(9) yes
F(1) B(1) F(4) 110.7(9) yes
F(2) B(1) F(3) 108.3(9) yes
F(2) B(1) F(4) 109.1(9) yes
F(3) B(1) F(4) 108.2(8) yes
F(5) B(2) F(6) 110.2(9) yes
F(5) B(2) F(7) 109.1(8) yes
F(5) B(2) F(8) 110.9(11) yes
F(6) B(2) F(7) 109.3(11) yes
F(6) B(2) F(8) 108.9(8) yes
F(7) B(2) F(8) 108.5(9) yes
Pd(1) C(1) H(1) 92.6(7) no
C(2) C(1) H(1) 115.5(11) no
C(7) C(1) H(1) 115.6(10) no
Pd(2) C(2) H(2) 97.5(7) no
C(1) C(2) H(2) 115.6(11) no
C(3) C(2) H(2) 115.5(10) no
Pd(2) C(3) H(3) 100.6(7) no
C(2) C(3) H(3) 116.4(12) no
C(4) C(3) H(3) 116.4(12) no
C(3) C(4) H(4) 114.9(12) no
C(5) C(4) H(4) 114.9(13) no
Pd(3) C(5) H(5) 98.1(8) no
C(4) C(5) H(5) 116.1(11) no
C(6) C(5) H(5) 116.2(11) no
Pd(3) C(6) H(6) 94.7(8) no
C(5) C(6) H(6) 115.5(13) no
C(7) C(6) H(6) 115.4(11) no
Pd(1) C(7) H(7) 92.0(7) no
C(1) C(7) H(7) 116.3(12) no
C(6) C(7) H(7) 116.3(11) no
Pd(1) C(8) H(8) 95.2(8) no
C(9) C(8) H(8) 116.1(12) no
C(14) C(8) H(8) 116.3(11) no
Pd(2) C(9) H(9) 91.5(7) no
C(8) C(9) H(9) 114.4(13) no
C(10) C(9) H(9) 114.6(11) no
Pd(2) C(10) H(10) 89.6(7) no
C(9) C(10) H(10) 115.9(11) no
C(11) C(10) H(10) 116.0(11) no
Pd(3) C(11) H(11) 101.9(8) no
C(10) C(11) H(11) 116.7(10) no
C(12) C(11) H(11) 116.5(12) no
Pd(3) C(12) H(12) 100.6(7) no
C(11) C(12) H(12) 116.0(11) no
C(13) C(12) H(12) 115.9(10) no
C(12) C(13) H(13) 114.9(13) no
C(14) C(13) H(13) 114.9(12) no
Pd(1) C(14) H(14) 98.5(8) no
C(8) C(14) H(14) 116.0(13) no
C(13) C(14) H(14) 116.2(11) no
Pd(5) C(15) H(15) 98.5 no
C(16) C(15) H(15) 115.1 no
C(21) C(15) H(15) 114.9 no
C(15) C(16) H(16) 115.9 no
C(17) C(16) H(16) 116.0 no
Pd(4) C(17) H(17) 98.0 no
C(16) C(17) H(17) 116.3 no
C(18) C(17) H(17) 116.5 no
Pd(4) C(18) H(18) 95.0 no
C(17) C(18) H(18) 115.4 no
C(19) C(18) H(18) 115.7 no
Pd(6) C(19) H(19) 93.1 no
C(18) C(19) H(19) 115.3 no
C(20) C(19) H(19) 115.4 no
Pd(6) C(20) H(20) 95.0 no
C(19) C(20) H(20) 116.1 no
C(21) C(20) H(20) 116.0 no
Pd(5) C(21) H(21) 93.6 no
C(15) C(21) H(21) 116.2 no
C(20) C(21) H(21) 116.2 no
Pd(5) C(22) H(22) 90.8 no
C(23) C(22) H(22) 115.7 no
C(28) C(22) H(22) 115.3 no
C(22) C(23) H(23) 115.2 no
C(24) C(23) H(23) 114.8 no
Pd(4) C(24) H(24) 101.1 no
C(23) C(24) H(24) 115.8 no
C(25) C(24) H(24) 115.4 no
Pd(4) C(25) H(25) 100.9 no
C(24) C(25) H(25) 116.1 no
C(26) C(25) H(25) 116.0 no
Pd(6) C(26) H(26) 95.1 no
C(25) C(26) H(26) 115.4 no
C(27) C(26) H(26) 115.3 no
Pd(6) C(27) H(27) 94.1 no
C(26) C(27) H(27) 116.1 no
C(28) C(27) H(27) 116.0 no
Pd(5) C(28) H(28) 93.9 no
C(22) C(28) H(28) 116.8 no
C(27) C(28) H(28) 116.4 no
C(29) C(30) H(29) 109.9(12) no
C(29) C(30) H(30) 109.4(16) no
C(29) C(30) H(31) 109.0(14) no
H(29) C(30) H(30) 109.5(16) no
H(29) C(30) H(31) 109.5(19) no
H(30) C(30) H(31) 109.5(14) no
C(31) C(32) H(32) 109.4(12) no
C(31) C(32) H(33) 109.5(12) no
C(31) C(32) H(34) 109.5(15) no
H(32) C(32) H(33) 109(2) no
H(32) C(32) H(34) 109.5(16) no
H(33) C(32) H(34) 109.5(15) no
C(33) C(34) H(35) 109.2(11) no
C(33) C(34) H(36) 109.6(12) no
C(33) C(34) H(37) 109.6(11) no
H(35) C(34) H(36) 109.5(15) no
H(35) C(34) H(37) 109.5(15) no
H(36) C(34) H(37) 109.5(14) no
C(35) C(36) H(38) 109.7(11) no
C(35) C(36) H(39) 109.6(14) no
C(35) C(36) H(40) 109.1(11) no
H(38) C(36) H(39) 109.5(14) no
H(38) C(36) H(40) 109.5(17) no
H(39) C(36) H(40) 109.5(14) no
C(37) C(38) H(41) 109.9(15) no
C(37) C(38) H(42) 109.1(17) no
C(37) C(38) H(43) 109.4(18) no
H(41) C(38) H(42) 109(2) no
H(41) C(38) H(43) 109(2) no
H(42) C(38) H(43) 109.5(17) no

loop_
_geom_bond_atom_site_label_1
_geom_bond_atom_site_label_2
_geom_bond_distance
_geom_bond_publ_flag
Pd(1) Pd(2) 2.6855(9) yes
Pd(1) Pd(3) 2.8003(12) yes
Pd(1) N(1) 2.199(9) yes
Pd(1) C(1) 2.201(8) yes
Pd(1) C(7) 2.202(8) yes
Pd(1) C(8) 2.224(8) yes
Pd(1) C(14) 2.200(8) yes
Pd(2) Pd(3) 2.8141(11) yes
Pd(2) N(2) 2.235(8) yes
Pd(2) C(2) 2.294(8) yes
Pd(2) C(3) 2.180(7) yes
Pd(2) C(9) 2.203(8) yes
Pd(2) C(10) 2.164(8) yes
Pd(3) Pd(4) 2.6963(12) yes
Pd(3) C(5) 2.144(8) yes
Pd(3) C(6) 2.253(8) yes
Pd(3) C(11) 2.352(8) yes
Pd(3) C(12) 2.131(8) yes
Pd(4) Pd(5) 2.8540(11) yes
Pd(4) Pd(6) 2.7934(12) yes
Pd(4) C(17) 2.154(9) yes
Pd(4) C(18) 2.261(10) yes
Pd(4) C(24) 2.148(9) yes
Pd(4) C(25) 2.414(9) yes
Pd(5) Pd(6) 2.6719(8) yes
Pd(5) N(3) 2.225(8) yes
Pd(5) C(15) 2.201(9) yes
Pd(5) C(21) 2.303(10) yes
Pd(5) C(22) 2.179(10) yes
Pd(5) C(28) 2.239(9) yes
Pd(6) N(4) 2.209(8) yes
Pd(6) C(19) 2.211(8) yes
Pd(6) C(20) 2.171(10) yes
Pd(6) C(26) 2.191(10) yes
Pd(6) C(27) 2.171(8) yes
F(1) B(1) 1.364(11) yes
F(2) B(1) 1.389(12) yes
F(3) B(1) 1.422(16) yes
F(4) B(1) 1.380(13) yes
F(5) B(2) 1.388(13) yes
F(6) B(2) 1.390(16) yes
F(7) B(2) 1.400(13) yes
F(8) B(2) 1.386(14) yes
N(1) C(29) 1.111(15) yes
N(2) C(31) 1.146(11) yes
N(3) C(33) 1.144(11) yes
N(4) C(35) 1.134(13) yes
N(5) C(37) 1.13(2) yes
C(1) C(2) 1.404(12) yes
C(1) C(7) 1.419(14) yes
C(2) C(3) 1.429(14) yes
C(3) C(4) 1.397(16) yes
C(4) C(5) 1.405(14) yes
C(5) C(6) 1.399(14) yes
C(6) C(7) 1.430(16) yes
C(8) C(9) 1.398(13) yes
C(8) C(14) 1.407(15) yes
C(9) C(10) 1.400(16) yes
C(10) C(11) 1.462(15) yes
C(11) C(12) 1.423(12) yes
C(12) C(13) 1.397(15) yes
C(13) C(14) 1.442(17) yes
C(15) C(16) 1.396(17) yes
C(15) C(21) 1.397(15) yes
C(16) C(17) 1.469(14) yes
C(17) C(18) 1.380(13) yes
C(18) C(19) 1.421(16) yes
C(19) C(20) 1.423(15) yes
C(20) C(21) 1.416(12) yes
C(22) C(23) 1.425(17) yes
C(22) C(28) 1.402(16) yes
C(23) C(24) 1.368(14) yes
C(24) C(25) 1.410(14) yes
C(25) C(26) 1.430(18) yes
C(26) C(27) 1.403(15) yes
C(27) C(28) 1.473(12) yes
C(29) C(30) 1.486(18) yes
C(31) C(32) 1.436(14) yes
C(33) C(34) 1.449(12) yes
C(35) C(36) 1.436(14) yes
C(37) C(38) 1.47(2) yes
C(1) H(1) 0.950(15) no
C(2) H(2) 0.950(15) no
C(3) H(3) 0.950(12) no
C(4) H(4) 0.950(14) no
C(5) H(5) 0.950(17) no
C(6) H(6) 0.950(13) no
C(7) H(7) 0.950(12) no
C(8) H(8) 0.950(17) no
C(9) H(9) 0.950(15) no
C(10) H(10) 0.950(11) no
C(11) H(11) 0.950(16) no
C(12) H(12) 0.950(16) no
C(13) H(13) 0.950(13) no
C(14) H(14) 0.950(13) no
C(15) H(15) 0.950 no
C(16) H(16) 0.950 no
C(17) H(17) 0.950 no
C(18) H(18) 0.950 no
C(19) H(19) 0.950 no
C(20) H(20) 0.950 no
C(21) H(21) 0.950 no
C(22) H(22) 0.950 no
C(23) H(23) 0.950 no
C(24) H(24) 0.950 no
C(25) H(25) 0.950 no
C(26) H(26) 0.950 no
C(27) H(27) 0.950 no
C(28) H(28) 0.950 no
C(30) H(29) 0.950(17) no
C(30) H(30) 0.950(17) no
C(30) H(31) 0.950(18) no
C(32) H(32) 0.950(19) no
C(32) H(33) 0.950(18) no
C(32) H(34) 0.95(2) no
C(34) H(35) 0.950(14) no
C(34) H(36) 0.950(19) no
C(34) H(37) 0.950(17) no
C(36) H(38) 0.950(15) no
C(36) H(39) 0.950(16) no
C(36) H(40) 0.950(19) no
C(38) H(41) 0.95(2) no
C(38) H(42) 0.950(19) no
C(38) H(43) 0.950(18) no

loop_
_geom_contact_atom_site_label_1
_geom_contact_atom_site_label_2
_geom_contact_distance
_geom_contact_site_symmetry_2
F(1) N(1) 3.451(11) 1_565
F(1) C(29) 3.053(11) 1_565
F(1) C(30) 3.119(12) 1_565
F(1) C(34) 3.353(15) .
F(1) C(38) 3.379(16) 1_455
F(2) N(1) 3.385(12) 2_565
F(2) C(8) 3.599(14) 1_565
F(2) C(11) 3.488(13) 2_665
F(2) C(18) 3.383(10) 2_665
F(2) C(29) 3.044(12) 2_565
F(2) C(30) 3.189(13) 2_565
F(3) N(3) 3.527(10) .
F(3) C(8) 3.485(11) 1_565
F(3) C(10) 3.499(12) 2_665
F(3) C(11) 3.367(11) 2_665
F(3) C(14) 3.550(12) 1_565
F(3) C(15) 3.325(10) .
F(3) C(16) 3.521(11) .
F(3) C(33) 3.165(10) .
F(3) C(34) 3.235(11) .
F(4) C(1) 3.281(14) 2_565
F(4) C(2) 3.270(14) 2_565
F(4) C(5) 3.556(12) .
F(4) C(16) 3.247(11) .
F(4) C(38) 3.502(15) 1_455
F(5) C(26) 3.295(10) .
F(5) C(30) 3.534(13) 1_655
F(5) C(32) 3.268(12) 1_556
F(5) C(32) 3.204(18) 2_655
F(6) F(6) 3.550(12) 2_756
F(6) N(4) 3.532(10) .
F(6) C(34) 3.279(11) 1_645
F(6) C(34) 3.315(14) 2_666
F(6) C(35) 3.138(12) .
F(6) C(36) 3.163(15) .
F(6) C(36) 3.517(12) 2_756
F(7) C(13) 3.351(11) 2_656
F(7) C(32) 3.246(13) 1_556
F(7) C(34) 3.447(16) 2_666
F(7) C(36) 3.203(12) 2_756
F(8) C(32) 3.340(18) 2_655
F(8) C(36) 3.418(15) 2_756
F(8) C(38) 3.213(15) 1_545
N(1) F(1) 3.451(11) 1_545
N(1) F(2) 3.385(12) 2_565
N(1) C(35) 3.548(12) 1_455
N(1) C(36) 3.553(15) 1_455
N(2) C(21) 3.472(14) 2_665
N(2) C(37) 3.513(14) 2_665
N(3) F(3) 3.527(10) .
N(3) N(4) 3.545(12) 2_666
N(3) C(35) 3.593(12) 2_666
N(4) F(6) 3.532(10) .
N(4) N(3) 3.545(12) 2_666
N(5) C(6) 3.388(13) 1_655
N(5) C(20) 3.482(19) .
N(5) C(22) 3.422(13) 2_666
N(5) C(28) 3.368(14) 2_666
C(1) F(4) 3.281(14) 2_565
C(1) C(3) 3.571(11) 2_565
C(1) C(4) 3.472(11) 2_565
C(2) F(4) 3.270(14) 2_565
C(2) C(4) 3.458(10) 2_565
C(2) C(5) 3.492(12) 2_565
C(3) C(1) 3.571(11) 2_565
C(3) C(7) 3.598(11) 2_565
C(3) C(20) 3.591(13) 2_665
C(4) C(1) 3.472(11) 2_565
C(4) C(2) 3.458(10) 2_565
C(5) F(4) 3.556(12) .
C(5) C(2) 3.492(12) 2_565
C(6) N(5) 3.388(13) 1_455
C(7) C(3) 3.598(11) 2_565
C(8) F(2) 3.599(14) 1_545
C(8) F(3) 3.485(11) 1_545
C(8) C(10) 3.281(11) 2_655
C(8) C(11) 3.475(11) 2_655
C(9) C(9) 3.513(13) 2_655
C(9) C(10) 3.336(11) 2_655
C(9) C(11) 3.415(12) 2_655
C(10) F(3) 3.499(12) 2_665
C(10) C(8) 3.281(11) 2_655
C(10) C(9) 3.336(11) 2_655
C(10) C(14) 3.543(10) 2_655
C(11) F(2) 3.488(13) 2_665
C(11) F(3) 3.367(11) 2_665
C(11) C(8) 3.475(11) 2_655
C(11) C(9) 3.415(12) 2_655
C(13) F(7) 3.351(11) 2_656
C(14) F(3) 3.550(12) 1_545
C(14) C(10) 3.543(10) 2_655
C(15) F(3) 3.325(10) .
C(16) F(3) 3.521(11) .
C(16) F(4) 3.247(11) .
C(16) C(17) 3.490(12) 2_665
C(17) C(16) 3.490(12) 2_665
C(17) C(17) 3.437(13) 2_665
C(18) F(2) 3.383(10) 2_665
C(20) N(5) 3.482(19) .
C(20) C(3) 3.591(13) 2_665
C(21) N(2) 3.472(14) 2_665
C(22) N(5) 3.422(13) 2_666
C(26) F(5) 3.295(10) .
C(26) C(32) 3.501(15) 1_556
C(28) N(5) 3.368(14) 2_666
C(29) F(1) 3.053(11) 1_545
C(29) F(2) 3.044(12) 2_565
C(30) F(1) 3.119(12) 1_545
C(30) F(2) 3.189(13) 2_565
C(30) F(5) 3.534(13) 1_455
C(32) F(5) 3.268(12) 1_554
C(32) F(5) 3.204(18) 2_655
C(32) F(7) 3.246(13) 1_554
C(32) F(8) 3.340(18) 2_655
C(32) C(26) 3.501(15) 1_554
C(33) F(3) 3.165(10) .
C(33) C(35) 3.548(12) 2_666
C(34) F(1) 3.353(15) .
C(34) F(3) 3.235(11) .
C(34) F(6) 3.279(11) 1_465
C(34) F(6) 3.315(14) 2_666
C(34) F(7) 3.447(16) 2_666
C(35) F(6) 3.138(12) .
C(35) N(1) 3.548(12) 1_655
C(35) N(3) 3.593(12) 2_666
C(35) C(33) 3.548(12) 2_666
C(36) F(6) 3.163(15) .
C(36) F(6) 3.517(12) 2_756
C(36) F(7) 3.203(12) 2_756
C(36) F(8) 3.418(15) 2_756
C(36) N(1) 3.553(15) 1_655
C(36) B(2) 3.592(16) 2_756
C(37) N(2) 3.513(14) 2_665
C(38) F(1) 3.379(16) 1_655
C(38) F(4) 3.502(15) 1_655
C(38) F(8) 3.213(15) 1_565
B(2) C(36) 3.592(16) 2_756
Pd(1) H(39) 3.524(10) 1_455
Pd(5) H(27) 3.098 2_666
Pd(6) H(28) 3.051 2_666
F(1) H(1) 3.583(13) 2_565
F(1) H(2) 3.304(13) 2_565
F(1) H(8) 3.353(13) 1_565
F(1) H(29) 2.421(12) 1_565
F(1) H(36) 2.573(14) .
F(1) H(37) 3.447(16) .
F(1) H(42) 2.764(16) 1_455
F(1) H(43) 3.203(16) 1_455
F(2) H(1) 2.957(14) 2_565
F(2) H(8) 2.763(13) 1_565
F(2) H(11) 2.764(12) 2_665
F(2) H(18) 2.647 2_665
F(2) H(19) 3.383 2_665
F(2) H(31) 2.557(13) 2_565
F(3) H(8) 3.020(11) 1_565
F(3) H(10) 2.930(12) 2_665
F(3) H(11) 2.696(10) 2_665
F(3) H(14) 3.084(12) 1_565
F(3) H(15) 2.538 .
F(3) H(16) 2.957 .
F(3) H(36) 3.031(11) .
F(3) H(37) 3.018(12) .
F(4) H(1) 2.643(13) 2_565
F(4) H(2) 2.651(13) 2_565
F(4) H(4) 3.506(11) .
F(4) H(5) 2.961(11) .
F(4) H(15) 3.577 .
F(4) H(16) 2.311 .
F(4) H(18) 3.344 2_665
F(4) H(42) 2.561(15) 1_455
F(5) H(25) 3.210 .
F(5) H(26) 2.451 .
F(5) H(30) 2.586(13) 1_655
F(5) H(32) 3.383(12) 1_556
F(5) H(32) 2.673(17) 2_655
F(5) H(33) 3.127(12) 1_556
F(5) H(33) 2.864(17) 2_655
F(5) H(34) 2.782(12) 1_556
F(6) H(30) 3.063(16) 1_655
F(6) H(35) 2.579(12) 1_645
F(6) H(35) 2.558(15) 2_666
F(6) H(36) 3.170(11) 1_645
F(6) H(37) 3.394(13) 2_666
F(6) H(38) 2.857(16) .
F(6) H(38) 2.764(12) 2_756
F(6) H(39) 3.033(14) .
F(6) H(39) 3.475(13) 2_756
F(7) H(13) 2.473(11) 2_656
F(7) H(14) 3.437(12) 2_656
F(7) H(24) 3.439 2_656
F(7) H(25) 3.166 2_656
F(7) H(32) 3.038(14) 1_556
F(7) H(34) 2.619(13) 1_556
F(7) H(35) 3.200(16) 2_666
F(7) H(37) 2.895(16) 2_666
F(7) H(38) 2.963(12) 2_756
F(7) H(39) 2.936(13) 2_756
F(7) H(40) 3.174(12) 2_756
F(8) H(30) 3.088(14) 1_655
F(8) H(32) 3.345(17) 2_655
F(8) H(33) 2.648(18) 2_655
F(8) H(35) 3.302(16) 1_645
F(8) H(36) 3.223(13) 1_645
F(8) H(38) 2.773(15) 2_756
F(8) H(40) 3.280(14) 2_756
F(8) H(41) 3.109(14) 1_545
F(8) H(43) 2.512(15) 1_545
N(1) H(19) 3.198 1_455
N(1) H(36) 3.553(12) 1_545
N(1) H(37) 3.556(13) 1_545
N(1) H(39) 2.826(15) 1_455
N(2) H(15) 3.552 2_665
N(2) H(21) 2.880 2_665
N(2) H(43) 3.18(2) 2_665
N(3) H(27) 3.004 2_666
N(3) H(41) 3.09(2) 1_455
N(4) H(7) 3.239(12) 1_655
N(4) H(28) 3.080 2_666
N(5) H(3) 3.038(15) 2_665
N(5) H(6) 2.926(13) 1_655
N(5) H(7) 3.542(15) 1_655
N(5) H(20) 2.654 .
N(5) H(21) 3.334 .
N(5) H(22) 3.443 2_666
N(5) H(23) 3.070 1_655
N(5) H(28) 3.355 2_666
C(1) H(3) 3.577(11) 2_565
C(1) H(4) 3.539(11) 2_565
C(1) H(19) 3.241 1_455
C(2) H(42) 3.46(2) 2_665
C(3) H(20) 3.558 2_665
C(5) H(2) 3.415(11) 2_565
C(6) H(3) 3.454(12) 2_565
C(7) H(3) 3.300(11) 2_565
C(7) H(19) 3.220 1_455
C(7) H(20) 3.203 1_455
C(8) H(10) 3.303(11) 2_655
C(11) H(8) 3.484(11) 2_655
C(11) H(9) 3.338(12) 2_655
C(12) H(9) 3.244(11) 2_655
C(12) H(31) 3.395(16) 1_655
C(13) H(9) 3.559(11) 2_655
C(13) H(32) 3.567(15) 2_655
C(14) H(10) 3.251(10) 2_655
C(14) H(37) 3.038(14) 1_545
C(15) H(4) 3.183(12) 2_665
C(16) H(4) 3.340(14) 2_665
C(16) H(17) 3.040 2_665
C(17) H(4) 3.339(15) 2_665
C(17) H(16) 3.355 2_665
C(17) H(17) 3.180 2_665
C(18) H(4) 3.287(14) 2_665
C(19) H(1) 3.143(11) 1_655
C(19) H(4) 3.098(13) 2_665
C(19) H(7) 3.219(14) 1_655
C(20) H(3) 2.864(14) 2_665
C(20) H(4) 2.999(13) 2_665
C(20) H(7) 3.257(12) 1_655
C(20) H(28) 3.578 2_666
C(21) H(3) 2.988(14) 2_665
C(21) H(4) 3.114(13) 2_665
C(21) H(27) 3.567 2_666
C(22) H(41) 3.546(16) 1_455
C(24) H(40) 3.241(18) 1_455
C(25) H(33) 3.253(14) 1_556
C(26) H(33) 2.875(15) 1_556
C(26) H(34) 3.301(15) 1_556
C(27) H(21) 3.349 2_666
C(27) H(28) 3.062 2_666
C(27) H(33) 3.506(17) 1_556
C(28) H(21) 3.563 2_666
C(28) H(27) 3.174 2_666
C(28) H(28) 3.404 2_666
C(29) H(19) 3.189 1_455
C(29) H(36) 3.311(13) 1_545
C(29) H(39) 3.307(18) 1_455
C(30) H(9) 3.368(19) 2_555
C(30) H(32) 3.550(19) 2_555
C(30) H(36) 3.555(16) 1_545
C(31) H(21) 3.180 2_665
C(31) H(29) 3.588(18) 2_555
C(31) H(43) 3.19(2) 2_665
C(32) H(26) 3.167 1_554
C(33) H(38) 3.143(13) 2_666
C(33) H(41) 2.92(2) 1_455
C(33) H(42) 3.58(2) 1_455
C(34) H(14) 3.013(14) 1_565
C(34) H(38) 2.972(14) 2_666
C(34) H(39) 3.341(15) 1_465
C(34) H(41) 3.30(2) 1_455
C(35) H(7) 2.976(12) 1_655
C(35) H(35) 3.471(14) 2_666
C(36) H(7) 3.247(14) 1_655
C(36) H(24) 3.417 1_655
C(36) H(35) 3.114(15) 2_666
C(37) H(2) 3.296(14) 2_665
C(37) H(3) 3.253(16) 2_665
C(37) H(6) 3.255(14) 1_655
C(37) H(23) 3.010 1_655
C(38) H(2) 3.164(18) 2_665
C(38) H(22) 3.532 1_655
C(38) H(23) 3.482 1_655
C(38) H(36) 3.16(2) 1_655
B(1) H(1) 3.195(18) 2_565
B(1) H(2) 3.458(17) 2_565
B(1) H(8) 3.206(16) 1_565
B(1) H(11) 3.230(15) 2_665
B(1) H(16) 3.168 .
B(1) H(18) 3.416 2_665
B(1) H(36) 3.319(15) .
B(1) H(42) 3.111(19) 1_455
B(2) H(26) 3.551 .
B(2) H(30) 3.044(17) 1_655
B(2) H(32) 3.55(2) 2_655
B(2) H(33) 3.21(2) 2_655
B(2) H(34) 3.207(15) 1_556
B(2) H(35) 3.488(16) 1_645
B(2) H(35) 3.43(2) 2_666
B(2) H(38) 2.990(16) 2_756
B(2) H(39) 3.593(17) 2_756
H(1) F(1) 3.583(13) 2_565
H(1) F(2) 2.957(14) 2_565
H(1) F(4) 2.643(13) 2_565
H(1) C(19) 3.143(11) 1_455
H(1) B(1) 3.195(18) 2_565
H(1) H(4) 3.467(10) 2_565
H(1) H(19) 2.642 1_455
H(2) F(1) 3.304(13) 2_565
H(2) F(4) 2.651(13) 2_565
H(2) C(5) 3.415(11) 2_565
H(2) C(37) 3.296(14) 2_665
H(2) C(38) 3.164(18) 2_665
H(2) B(1) 3.458(17) 2_565
H(2) H(5) 3.433(12) 2_565
H(2) H(42) 2.533(19) 2_665
H(2) H(43) 3.315(17) 2_665
H(3) N(5) 3.038(15) 2_665
H(3) C(1) 3.577(11) 2_565
H(3) C(6) 3.454(12) 2_565
H(3) C(7) 3.300(11) 2_565
H(3) C(20) 2.864(14) 2_665
H(3) C(21) 2.988(14) 2_665
H(3) C(37) 3.253(16) 2_665
H(3) H(7) 3.558(11) 2_565
H(3) H(20) 2.717 2_665
H(3) H(21) 3.048 2_665
H(4) F(4) 3.506(11) .
H(4) C(1) 3.539(11) 2_565
H(4) C(15) 3.183(12) 2_665
H(4) C(16) 3.340(14) 2_665
H(4) C(17) 3.339(15) 2_665
H(4) C(18) 3.287(14) 2_665
H(4) C(19) 3.098(13) 2_665
H(4) C(20) 2.999(13) 2_665
H(4) C(21) 3.114(13) 2_665
H(4) H(1) 3.467(10) 2_565
H(4) H(20) 3.456 2_665
H(5) F(4) 2.961(11) .
H(5) H(2) 3.433(12) 2_565
H(5) H(42) 3.376(15) 1_455
H(6) N(5) 2.926(13) 1_455
H(6) C(37) 3.255(14) 1_455
H(6) H(40) 3.121(14) 1_455
H(7) N(4) 3.239(12) 1_455
H(7) N(5) 3.542(15) 1_455
H(7) C(19) 3.219(14) 1_455
H(7) C(20) 3.257(12) 1_455
H(7) C(35) 2.976(12) 1_455
H(7) C(36) 3.247(14) 1_455
H(7) H(3) 3.558(11) 2_565
H(7) H(19) 2.616 1_455
H(7) H(20) 2.672 1_455
H(7) H(39) 3.172(14) 1_455
H(7) H(40) 3.026(14) 1_455
H(8) F(1) 3.353(13) 1_545
H(8) F(2) 2.763(13) 1_545
H(8) F(3) 3.020(11) 1_545
H(8) C(11) 3.484(11) 2_655
H(8) B(1) 3.206(16) 1_545
H(8) H(10) 3.583(13) 2_655
H(8) H(11) 3.414(11) 2_655
H(8) H(29) 3.487(18) 2_555
H(8) H(31) 3.141(18) 2_555
H(9) C(11) 3.338(12) 2_655
H(9) C(12) 3.244(11) 2_655
H(9) C(13) 3.559(11) 2_655
H(9) C(30) 3.368(19) 2_555
H(9) H(12) 3.512(12) 2_655
H(9) H(29) 3.045(19) 2_555
H(9) H(31) 2.858(19) 2_555
H(10) F(3) 2.930(12) 2_665
H(10) C(8) 3.303(11) 2_655
H(10) C(14) 3.251(10) 2_655
H(10) H(8) 3.583(13) 2_655
H(10) H(14) 3.439(11) 2_655
H(10) H(15) 3.045 2_665
H(11) F(2) 2.764(12) 2_665
H(11) F(3) 2.696(10) 2_665
H(11) B(1) 3.230(15) 2_665
H(11) H(8) 3.414(11) 2_655
H(11) H(15) 3.517 2_665
H(11) H(31) 3.469(16) 1_655
H(12) H(9) 3.512(12) 2_655
H(12) H(31) 2.885(14) 1_655
H(12) H(32) 3.564(14) 2_655
H(13) F(7) 2.473(11) 2_656
H(13) H(32) 3.150(15) 2_655
H(13) H(34) 3.512(14) 2_655
H(13) H(37) 3.429(17) 1_545
H(13) H(39) 3.284(14) 1_455
H(13) H(40) 3.431(12) 1_455
H(14) F(3) 3.084(12) 1_545
H(14) F(7) 3.437(12) 2_656
H(14) C(34) 3.013(14) 1_545
H(14) H(10) 3.439(11) 2_655
H(14) H(35) 3.561(14) 1_545
H(14) H(36) 3.183(15) 1_545
H(14) H(37) 2.130(14) 1_545
H(14) H(39) 3.050(12) 1_455
H(15) F(3) 2.538 .
H(15) F(4) 3.577 .
H(15) N(2) 3.552 2_665
H(15) H(10) 3.045 2_665
H(15) H(11) 3.517 2_665
H(16) F(3) 2.957 .
H(16) F(4) 2.311 .
H(16) C(17) 3.355 2_665
H(16) B(1) 3.168 .
H(16) H(17) 3.068 2_665
H(17) C(16) 3.040 2_665
H(17) C(17) 3.180 2_665
H(17) H(16) 3.068 2_665
H(17) H(17) 3.197 2_665
H(18) F(2) 2.647 2_665
H(18) F(4) 3.344 2_665
H(18) B(1) 3.416 2_665
H(18) H(31) 3.195 1_655
H(19) F(2) 3.383 2_665
H(19) N(1) 3.198 1_655
H(19) C(1) 3.241 1_655
H(19) C(7) 3.220 1_655
H(19) C(29) 3.189 1_655
H(19) H(1) 2.642 1_655
H(19) H(7) 2.616 1_655
H(19) H(31) 3.495 1_655
H(20) N(5) 2.654 .
H(20) C(3) 3.558 2_665
H(20) C(7) 3.203 1_655
H(20) H(3) 2.717 2_665
H(20) H(4) 3.456 2_665
H(20) H(7) 2.672 1_655
H(20) H(28) 3.148 2_666
H(21) N(2) 2.880 2_665
H(21) N(5) 3.334 .
H(21) C(27) 3.349 2_666
H(21) C(28) 3.563 2_666
H(21) C(31) 3.180 2_665
H(21) H(3) 3.048 2_665
H(21) H(27) 2.871 2_666
H(21) H(28) 3.259 2_666
H(22) N(5) 3.443 2_666
H(22) C(38) 3.532 1_455
H(22) H(41) 2.749 1_455
H(23) N(5) 3.070 1_455
H(23) C(37) 3.010 1_455
H(23) C(38) 3.482 1_455
H(23) H(40) 3.467 1_455
H(23) H(41) 3.232 1_455
H(23) H(42) 3.559 1_455
H(24) F(7) 3.439 2_656
H(24) C(36) 3.417 1_455
H(24) H(39) 3.557 1_455
H(24) H(40) 2.551 1_455
H(25) F(5) 3.210 .
H(25) F(7) 3.166 2_656
H(25) H(32) 3.101 2_655
H(25) H(33) 3.385 1_556
H(26) F(5) 2.451 .
H(26) C(32) 3.167 1_556
H(26) B(2) 3.551 .
H(26) H(33) 2.702 1_556
H(26) H(34) 2.768 1_556
H(27) Pd(5) 3.098 2_666
H(27) N(3) 3.004 2_666
H(27) C(21) 3.567 2_666
H(27) C(28) 3.174 2_666
H(27) H(21) 2.871 2_666
H(27) H(28) 2.431 2_666
H(27) H(34) 3.549 1_556
H(28) Pd(6) 3.051 2_666
H(28) N(4) 3.080 2_666
H(28) N(5) 3.355 2_666
H(28) C(20) 3.578 2_666
H(28) C(27) 3.062 2_666
H(28) C(28) 3.404 2_666
H(28) H(20) 3.148 2_666
H(28) H(21) 3.259 2_666
H(28) H(27) 2.431 2_666
H(28) H(28) 3.061 2_666
H(29) F(1) 2.421(12) 1_545
H(29) C(31) 3.588(18) 2_555
H(29) H(8) 3.487(18) 2_555
H(29) H(9) 3.045(19) 2_555
H(29) H(32) 3.580(17) 2_555
H(29) H(36) 3.234(18) 1_545
H(29) H(43) 3.060(18) 1_445
H(30) F(5) 2.586(13) 1_455
H(30) F(6) 3.063(16) 1_455
H(30) F(8) 3.088(14) 1_455
H(30) B(2) 3.044(17) 1_455
H(30) H(32) 2.99(2) 2_555
H(30) H(36) 3.541(16) 1_545
H(31) F(2) 2.557(13) 2_565
H(31) C(12) 3.395(16) 1_455
H(31) H(8) 3.141(18) 2_555
H(31) H(9) 2.858(19) 2_555
H(31) H(11) 3.469(16) 1_455
H(31) H(12) 2.885(14) 1_455
H(31) H(18) 3.195 1_455
H(31) H(19) 3.495 1_455
H(31) H(32) 3.546(18) 2_555
H(32) F(5) 3.383(12) 1_554
H(32) F(5) 2.673(17) 2_655
H(32) F(7) 3.038(14) 1_554
H(32) F(8) 3.345(17) 2_655
H(32) C(13) 3.567(15) 2_655
H(32) C(30) 3.550(19) 2_555
H(32) B(2) 3.55(2) 2_655
H(32) H(12) 3.564(14) 2_655
H(32) H(13) 3.150(15) 2_655
H(32) H(25) 3.101 2_655
H(32) H(29) 3.580(17) 2_555
H(32) H(30) 2.99(2) 2_555
H(32) H(31) 3.546(18) 2_555
H(33) F(5) 3.127(12) 1_554
H(33) F(5) 2.864(17) 2_655
H(33) F(8) 2.648(18) 2_655
H(33) C(25) 3.253(14) 1_554
H(33) C(26) 2.875(15) 1_554
H(33) C(27) 3.506(17) 1_554
H(33) B(2) 3.21(2) 2_655
H(33) H(25) 3.385 1_554
H(33) H(26) 2.702 1_554
H(33) H(43) 3.415(18) 2_665
H(34) F(5) 2.782(12) 1_554
H(34) F(7) 2.619(13) 1_554
H(34) C(26) 3.301(15) 1_554
H(34) B(2) 3.207(15) 1_554
H(34) H(13) 3.512(14) 2_655
H(34) H(26) 2.768 1_554
H(34) H(27) 3.549 1_554
H(34) H(37) 3.50(2) 2_665
H(35) F(6) 2.579(12) 1_465
H(35) F(6) 2.558(15) 2_666
H(35) F(7) 3.200(16) 2_666
H(35) F(8) 3.302(16) 1_465
H(35) C(35) 3.471(14) 2_666
H(35) C(36) 3.114(15) 2_666
H(35) B(2) 3.488(16) 1_465
H(35) B(2) 3.43(2) 2_666
H(35) H(14) 3.561(14) 1_565
H(35) H(38) 3.371(16) 1_465
H(35) H(38) 2.241(15) 2_666
H(35) H(39) 3.037(15) 1_465
H(35) H(39) 3.555(14) 2_666
H(35) H(41) 3.58(2) 1_455
H(36) F(1) 2.573(14) .
H(36) F(3) 3.031(11) .
H(36) F(6) 3.170(11) 1_465
H(36) F(8) 3.223(13) 1_465
H(36) N(1) 3.553(12) 1_565
H(36) C(29) 3.311(13) 1_565
H(36) C(30) 3.555(16) 1_565
H(36) C(38) 3.16(2) 1_455
H(36) B(1) 3.319(15) .
H(36) H(14) 3.183(15) 1_565
H(36) H(29) 3.234(18) 1_565
H(36) H(30) 3.541(16) 1_565
H(36) H(38) 3.283(15) 2_666
H(36) H(39) 3.553(17) 1_465
H(36) H(41) 2.871(19) 1_455
H(36) H(42) 3.13(2) 1_455
H(36) H(43) 2.93(2) 1_455
H(37) F(1) 3.447(16) .
H(37) F(3) 3.018(12) .
H(37) F(6) 3.394(13) 2_666
H(37) F(7) 2.895(16) 2_666
H(37) N(1) 3.556(13) 1_565
H(37) C(14) 3.038(14) 1_565
H(37) H(13) 3.429(17) 1_565
H(37) H(14) 2.130(14) 1_565
H(37) H(34) 3.50(2) 2_665
H(37) H(39) 2.929(14) 1_465
H(38) F(6) 2.857(16) .
H(38) F(6) 2.764(12) 2_756
H(38) F(7) 2.963(12) 2_756
H(38) F(8) 2.773(15) 2_756
H(38) C(33) 3.143(13) 2_666
H(38) C(34) 2.972(14) 2_666
H(38) B(2) 2.990(16) 2_756
H(38) H(35) 3.371(16) 1_645
H(38) H(35) 2.241(15) 2_666
H(38) H(36) 3.283(15) 2_666
H(38) H(41) 3.53(2) 2_766
H(39) Pd(1) 3.524(10) 1_655
H(39) F(6) 3.033(14) .
H(39) F(6) 3.475(13) 2_756
H(39) F(7) 2.936(13) 2_756
H(39) N(1) 2.826(15) 1_655
H(39) C(29) 3.307(18) 1_655
H(39) C(34) 3.341(15) 1_645
H(39) B(2) 3.593(17) 2_756
H(39) H(7) 3.172(14) 1_655
H(39) H(13) 3.284(14) 1_655
H(39) H(14) 3.050(12) 1_655
H(39) H(24) 3.557 1_655
H(39) H(35) 3.037(15) 1_645
H(39) H(35) 3.555(14) 2_666
H(39) H(36) 3.553(17) 1_645
H(39) H(37) 2.929(14) 1_645
H(40) F(7) 3.174(12) 2_756
H(40) F(8) 3.280(14) 2_756
H(40) C(24) 3.241(18) 1_655
H(40) H(6) 3.121(14) 1_655
H(40) H(7) 3.026(14) 1_655
H(40) H(13) 3.431(12) 1_655
H(40) H(23) 3.467 1_655
H(40) H(24) 2.551 1_655
H(41) F(8) 3.109(14) 1_565
H(41) N(3) 3.09(2) 1_655
H(41) C(22) 3.546(16) 1_655
H(41) C(33) 2.92(2) 1_655
H(41) C(34) 3.30(2) 1_655
H(41) H(22) 2.749 1_655
H(41) H(23) 3.232 1_655
H(41) H(35) 3.58(2) 1_655
H(41) H(36) 2.871(19) 1_655
H(41) H(38) 3.53(2) 2_766
H(42) F(1) 2.764(16) 1_655
H(42) F(4) 2.561(15) 1_655
H(42) C(2) 3.46(2) 2_665
H(42) C(33) 3.58(2) 1_655
H(42) B(1) 3.111(19) 1_655
H(42) H(2) 2.533(19) 2_665
H(42) H(5) 3.376(15) 1_655
H(42) H(23) 3.559 1_655
H(42) H(36) 3.13(2) 1_655
H(43) F(1) 3.203(16) 1_655
H(43) F(8) 2.512(15) 1_565
H(43) N(2) 3.18(2) 2_665
H(43) C(31) 3.19(2) 2_665
H(43) H(2) 3.315(17) 2_665
H(43) H(29) 3.060(18) 1_665
H(43) H(33) 3.415(18) 2_665
H(43) H(36) 2.93(2) 1_655

loop_
_geom_torsion_atom_site_label_1
_geom_torsion_atom_site_label_2
_geom_torsion_atom_site_label_3
_geom_torsion_atom_site_label_4
_geom_torsion
Pd(2) Pd(1) Pd(3) Pd(4) -178.10(5)
Pd(2) Pd(1) Pd(3) C(5) 80.7(2)
Pd(2) Pd(1) Pd(3) C(6) 107.6(2)
Pd(2) Pd(1) Pd(3) C(11) -60.5(2)
Pd(2) Pd(1) Pd(3) C(12) -96.9(2)
Pd(3) Pd(1) Pd(2) N(2) 165.5(3)
Pd(3) Pd(1) Pd(2) C(2) -107.4(2)
Pd(3) Pd(1) Pd(2) C(3) -81.7(3)
Pd(3) Pd(1) Pd(2) C(9) 101.5(3)
Pd(3) Pd(1) Pd(2) C(10) 70.8(2)
Pd(2) Pd(1) N(1) C(29) -3(3)
N(1) Pd(1) Pd(2) Pd(3) 175.8(3)
N(1) Pd(1) Pd(2) N(2) -18.8(4)
N(1) Pd(1) Pd(2) C(2) 68.3(4)
N(1) Pd(1) Pd(2) C(3) 94.1(4)
N(1) Pd(1) Pd(2) C(9) -82.8(4)
N(1) Pd(1) Pd(2) C(10) -113.5(4)
Pd(2) Pd(1) C(1) C(2) 8.9(6)
Pd(2) Pd(1) C(1) C(7) -117.2(5)
C(1) Pd(1) Pd(2) Pd(3) 101.9(2)
C(1) Pd(1) Pd(2) N(2) -92.6(4)
C(1) Pd(1) Pd(2) C(2) -5.5(4)
C(1) Pd(1) Pd(2) C(3) 20.2(4)
C(1) Pd(1) Pd(2) C(9) -156.6(4)
C(1) Pd(1) Pd(2) C(10) 172.7(4)
Pd(2) Pd(1) C(7) C(1) 59.4(5)
Pd(2) Pd(1) C(7) C(6) -65.2(5)
C(7) Pd(1) Pd(2) Pd(3) 69.0(2)
C(7) Pd(1) Pd(2) N(2) -125.5(4)
C(7) Pd(1) Pd(2) C(2) -38.4(4)
C(7) Pd(1) Pd(2) C(3) -12.7(4)
C(7) Pd(1) Pd(2) C(9) 170.4(4)
C(7) Pd(1) Pd(2) C(10) 139.7(4)
Pd(2) Pd(1) C(8) C(9) 4.5(7)
Pd(2) Pd(1) C(8) C(14) 129.7(6)
C(8) Pd(1) Pd(2) Pd(3) -104.4(3)
C(8) Pd(1) Pd(2) N(2) 61.1(4)
C(8) Pd(1) Pd(2) C(2) 148.2(4)
C(8) Pd(1) Pd(2) C(3) 173.9(4)
C(8) Pd(1) Pd(2) C(9) -2.9(4)
C(8) Pd(1) Pd(2) C(10) -33.6(4)
Pd(2) Pd(1) C(14) C(8) -48.3(6)
Pd(2) Pd(1) C(14) C(13) 78.3(5)
C(14) Pd(1) Pd(2) Pd(3) -76.4(3)
C(14) Pd(1) Pd(2) N(2) 89.1(4)
C(14) Pd(1) Pd(2) C(2) 176.2(4)
C(14) Pd(1) Pd(2) C(3) -158.1(4)
C(14) Pd(1) Pd(2) C(9) 25.0(4)
C(14) Pd(1) Pd(2) C(10) -5.7(4)
Pd(3) Pd(1) N(1) C(29) 170(2)
N(1) Pd(1) Pd(3) Pd(2) -175.4(3)
N(1) Pd(1) Pd(3) Pd(4) 6.5(4)
N(1) Pd(1) Pd(3) C(5) -94.7(4)
N(1) Pd(1) Pd(3) C(6) -67.8(4)
N(1) Pd(1) Pd(3) C(11) 124.1(4)
N(1) Pd(1) Pd(3) C(12) 87.7(4)
Pd(3) Pd(1) C(1) C(2) 68.5(7)
Pd(3) Pd(1) C(1) C(7) -57.6(5)
C(1) Pd(1) Pd(3) Pd(2) -71.1(2)
C(1) Pd(1) Pd(3) Pd(4) 110.8(2)
C(1) Pd(1) Pd(3) C(5) 9.6(3)
C(1) Pd(1) Pd(3) C(6) 36.5(3)
C(1) Pd(1) Pd(3) C(11) -131.6(3)
C(1) Pd(1) Pd(3) C(12) -168.0(3)
Pd(3) Pd(1) C(7) C(1) 118.4(5)
Pd(3) Pd(1) C(7) C(6) -6.2(5)
C(7) Pd(1) Pd(3) Pd(2) -103.6(2)
C(7) Pd(1) Pd(3) Pd(4) 78.3(2)
C(7) Pd(1) Pd(3) C(5) -22.9(3)
C(7) Pd(1) Pd(3) C(6) 4.0(3)
C(7) Pd(1) Pd(3) C(11) -164.1(3)
C(7) Pd(1) Pd(3) C(12) 159.5(3)
Pd(3) Pd(1) C(8) C(9) -54.3(8)
Pd(3) Pd(1) C(8) C(14) 70.9(6)
C(8) Pd(1) Pd(3) Pd(2) 68.8(2)
C(8) Pd(1) Pd(3) Pd(4) -109.3(2)
C(8) Pd(1) Pd(3) C(5) 149.6(3)
C(8) Pd(1) Pd(3) C(6) 176.4(3)
C(8) Pd(1) Pd(3) C(11) 8.4(3)
C(8) Pd(1) Pd(3) C(12) -28.1(3)
Pd(3) Pd(1) C(14) C(8) -108.0(6)
Pd(3) Pd(1) C(14) C(13) 18.6(5)
C(14) Pd(1) Pd(3) Pd(2) 104.0(2)
C(14) Pd(1) Pd(3) Pd(4) -74.1(2)
C(14) Pd(1) Pd(3) C(5) -175.3(3)
C(14) Pd(1) Pd(3) C(6) -148.5(3)
C(14) Pd(1) Pd(3) C(11) 43.5(3)
C(14) Pd(1) Pd(3) C(12) 7.0(3)
N(1) Pd(1) C(1) C(2) -140.0(7)
N(1) Pd(1) C(1) C(7) 93.9(6)
C(1) Pd(1) N(1) C(29) 66(2)
N(1) Pd(1) C(7) C(1) -89.6(6)
N(1) Pd(1) C(7) C(6) 145.8(6)
C(7) Pd(1) N(1) C(29) 103(2)
N(1) Pd(1) C(8) C(9) 152.3(8)
N(1) Pd(1) C(8) C(14) -82.5(6)
C(8) Pd(1) N(1) C(29) -76(2)
N(1) Pd(1) C(14) C(8) 101.0(6)
N(1) Pd(1) C(14) C(13) -132.4(5)
C(14) Pd(1) N(1) C(29) -112(2)
C(1) Pd(1) C(7) C(6) -124.6(8)
C(7) Pd(1) C(1) C(2) 126.1(10)
C(1) Pd(1) C(8) C(9) 45.5(11)
C(1) Pd(1) C(8) C(14) 170.7(6)
C(8) Pd(1) C(1) C(2) -31.8(11)
C(8) Pd(1) C(1) C(7) -157.9(6)
C(1) Pd(1) C(14) C(8) -62(3)
C(1) Pd(1) C(14) C(13) 65(3)
C(14) Pd(1) C(1) C(2) 23(3)
C(14) Pd(1) C(1) C(7) -103(3)
C(7) Pd(1) C(8) C(9) -23(2)
C(7) Pd(1) C(8) C(14) 101.8(16)
C(8) Pd(1) C(7) C(1) 86.2(18)
C(8) Pd(1) C(7) C(6) -38.4(19)
C(7) Pd(1) C(14) C(8) -156.1(6)
C(7) Pd(1) C(14) C(13) -29.5(9)
C(14) Pd(1) C(7) C(1) 168.7(6)
C(14) Pd(1) C(7) C(6) 44.1(9)
C(8) Pd(1) C(14) C(13) 126.6(9)
C(14) Pd(1) C(8) C(9) -125.2(11)
Pd(1) Pd(2) Pd(3) Pd(4) 177.70(7)
Pd(1) Pd(2) Pd(3) C(5) -100.5(2)
Pd(1) Pd(2) Pd(3) C(6) -64.2(2)
Pd(1) Pd(2) Pd(3) C(11) 111.9(2)
Pd(1) Pd(2) Pd(3) C(12) 87.5(2)
Pd(1) Pd(2) N(2) C(31) -66(2)
Pd(1) Pd(2) C(2) C(1) 8.7(6)
Pd(1) Pd(2) C(2) C(3) 134.7(5)
Pd(1) Pd(2) C(3) C(2) -43.0(5)
Pd(1) Pd(2) C(3) C(4) 84.1(5)
Pd(1) Pd(2) C(9) C(8) 4.7(7)
Pd(1) Pd(2) C(9) C(10) -123.0(5)
Pd(1) Pd(2) C(10) C(9) 53.3(5)
Pd(1) Pd(2) C(10) C(11) -72.2(6)
Pd(3) Pd(2) N(2) C(31) 83(2)
N(2) Pd(2) Pd(3) Pd(1) -159.0(4)
N(2) Pd(2) Pd(3) Pd(4) 18.7(4)
N(2) Pd(2) Pd(3) C(5) 100.5(5)
N(2) Pd(2) Pd(3) C(6) 136.8(5)
N(2) Pd(2) Pd(3) C(11) -47.1(5)
N(2) Pd(2) Pd(3) C(12) -71.5(5)
Pd(3) Pd(2) C(2) C(1) -48.4(7)
Pd(3) Pd(2) C(2) C(3) 77.6(5)
C(2) Pd(2) Pd(3) Pd(1) 65.4(2)
C(2) Pd(2) Pd(3) Pd(4) -116.9(2)
C(2) Pd(2) Pd(3) C(5) -35.0(3)
C(2) Pd(2) Pd(3) C(6) 1.2(3)
C(2) Pd(2) Pd(3) C(11) 177.3(3)
C(2) Pd(2) Pd(3) C(12) 152.9(3)
Pd(3) Pd(2) C(3) C(2) -103.2(5)
Pd(3) Pd(2) C(3) C(4) 23.9(5)
C(3) Pd(2) Pd(3) Pd(1) 101.6(2)
C(3) Pd(2) Pd(3) Pd(4) -80.7(2)
C(3) Pd(2) Pd(3) C(5) 1.2(3)
C(3) Pd(2) Pd(3) C(6) 37.4(3)
C(3) Pd(2) Pd(3) C(11) -146.5(3)
C(3) Pd(2) Pd(3) C(12) -170.9(3)
Pd(3) Pd(2) C(9) C(8) 63.9(8)
Pd(3) Pd(2) C(9) C(10) -63.8(4)
C(9) Pd(2) Pd(3) Pd(1) -69.1(2)
C(9) Pd(2) Pd(3) Pd(4) 108.6(2)
C(9) Pd(2) Pd(3) C(5) -169.5(4)
C(9) Pd(2) Pd(3) C(6) -133.3(3)
C(9) Pd(2) Pd(3) C(11) 42.8(3)
C(9) Pd(2) Pd(3) C(12) 18.5(3)
Pd(3) Pd(2) C(10) C(9) 112.0(5)
Pd(3) Pd(2) C(10) C(11) -13.5(5)
C(10) Pd(2) Pd(3) Pd(1) -103.3(2)
C(10) Pd(2) Pd(3) Pd(4) 74.4(2)
C(10) Pd(2) Pd(3) C(5) 156.2(3)
C(10) Pd(2) Pd(3) C(6) -167.6(3)
C(10) Pd(2) Pd(3) C(11) 8.5(3)
C(10) Pd(2) Pd(3) C(12) -15.8(3)
N(2) Pd(2) C(2) C(1) 149.6(7)
N(2) Pd(2) C(2) C(3) -84.4(5)
C(2) Pd(2) N(2) C(31) -143(2)
N(2) Pd(2) C(3) C(2) 102.1(5)
N(2) Pd(2) C(3) C(4) -130.8(6)
C(3) Pd(2) N(2) C(31) -179.8(18)
N(2) Pd(2) C(9) C(8) -141.7(8)
N(2) Pd(2) C(9) C(10) 90.6(5)
C(9) Pd(2) N(2) C(31) -7(2)
N(2) Pd(2) C(10) C(9) -88.9(5)
N(2) Pd(2) C(10) C(11) 145.6(6)
C(10) Pd(2) N(2) C(31) 30(2)
C(2) Pd(2) C(3) C(4) 127.1(8)
C(3) Pd(2) C(2) C(1) -126.0(9)
C(2) Pd(2) C(9) C(8) -34.9(10)
C(2) Pd(2) C(9) C(10) -162.6(5)
C(9) Pd(2) C(2) C(1) 48.5(9)
C(9) Pd(2) C(2) C(3) 174.5(5)
C(2) Pd(2) C(10) C(9) 60.3(17)
C(2) Pd(2) C(10) C(11) -65.2(18)
C(10) Pd(2) C(2) C(1) 1(2)
C(10) Pd(2) C(2) C(3) 127.3(14)
C(3) Pd(2) C(9) C(8) -15(3)
C(3) Pd(2) C(9) C(10) -142(2)
C(9) Pd(2) C(3) C(2) -24(2)
C(9) Pd(2) C(3) C(4) 103(2)
C(3) Pd(2) C(10) C(9) 168.5(6)
C(3) Pd(2) C(10) C(11) 43.0(9)
C(10) Pd(2) C(3) C(2) -157.1(6)
C(10) Pd(2) C(3) C(4) -30.0(9)
C(9) Pd(2) C(10) C(11) -125.5(8)
C(10) Pd(2) C(9) C(8) 127.7(10)
Pd(1) Pd(3) Pd(4) Pd(5) -94.32(7)
Pd(1) Pd(3) Pd(4) Pd(6) 91.91(9)
Pd(1) Pd(3) Pd(4) C(17) -172.9(2)
Pd(1) Pd(3) Pd(4) C(18) 153.1(2)
Pd(1) Pd(3) Pd(4) C(24) -3.5(2)
Pd(1) Pd(3) Pd(4) C(25) 28.5(2)
Pd(1) Pd(3) C(5) C(4) -82.1(7)
Pd(1) Pd(3) C(5) C(6) 45.1(6)
Pd(1) Pd(3) C(6) C(5) -131.7(6)
Pd(1) Pd(3) C(6) C(7) -6.2(5)
Pd(1) Pd(3) C(11) C(10) 38.8(6)
Pd(1) Pd(3) C(11) C(12) -85.0(6)
Pd(1) Pd(3) C(12) C(11) 97.3(6)
Pd(1) Pd(3) C(12) C(13) -31.3(6)
Pd(2) Pd(3) Pd(4) Pd(5) 89.38(8)
Pd(2) Pd(3) Pd(4) Pd(6) -84.40(11)
Pd(2) Pd(3) Pd(4) C(17) 10.8(2)
Pd(2) Pd(3) Pd(4) C(18) -23.2(2)
Pd(2) Pd(3) Pd(4) C(24) -179.8(2)
Pd(2) Pd(3) Pd(4) C(25) -147.8(2)
Pd(2) Pd(3) C(5) C(4) -25.9(6)
Pd(2) Pd(3) C(5) C(6) 101.3(6)
Pd(2) Pd(3) C(6) C(5) -78.4(6)
Pd(2) Pd(3) C(6) C(7) 47.1(5)
Pd(2) Pd(3) C(11) C(10) -12.8(5)
Pd(2) Pd(3) C(11) C(12) -136.6(7)
Pd(2) Pd(3) C(12) C(11) 40.2(6)
Pd(2) Pd(3) C(12) C(13) -88.4(5)
Pd(4) Pd(3) C(5) C(4) 128.8(7)
Pd(4) Pd(3) C(5) C(6) -104.0(6)
C(5) Pd(3) Pd(4) Pd(5) 8.6(2)
C(5) Pd(3) Pd(4) Pd(6) -165.2(2)
C(5) Pd(3) Pd(4) C(17) -70.0(3)
C(5) Pd(3) Pd(4) C(18) -104.0(3)
C(5) Pd(3) Pd(4) C(24) 99.4(3)
C(5) Pd(3) Pd(4) C(25) 131.4(3)
Pd(4) Pd(3) C(6) C(5) 78.9(6)
Pd(4) Pd(3) C(6) C(7) -155.6(5)
C(6) Pd(3) Pd(4) Pd(5) -27.6(2)
C(6) Pd(3) Pd(4) Pd(6) 158.6(2)
C(6) Pd(3) Pd(4) C(17) -106.2(3)
C(6) Pd(3) Pd(4) C(18) -140.2(3)
C(6) Pd(3) Pd(4) C(24) 63.2(3)
C(6) Pd(3) Pd(4) C(25) 95.2(3)
Pd(4) Pd(3) C(11) C(10) -169.2(5)
Pd(4) Pd(3) C(11) C(12) 67.0(6)
C(11) Pd(3) Pd(4) Pd(5) 149.0(2)
C(11) Pd(3) Pd(4) Pd(6) -24.8(2)
C(11) Pd(3) Pd(4) C(17) 70.4(3)
C(11) Pd(3) Pd(4) C(18) 36.4(3)
C(11) Pd(3) Pd(4) C(24) -120.2(3)
C(11) Pd(3) Pd(4) C(25) -88.2(3)
Pd(4) Pd(3) C(12) C(11) -114.0(6)
Pd(4) Pd(3) C(12) C(13) 117.4(6)
C(12) Pd(3) Pd(4) Pd(5) -177.6(2)
C(12) Pd(3) Pd(4) Pd(6) 8.6(2)
C(12) Pd(3) Pd(4) C(17) 103.8(3)
C(12) Pd(3) Pd(4) C(18) 69.9(3)
C(12) Pd(3) Pd(4) C(24) -86.7(3)
C(12) Pd(3) Pd(4) C(25) -54.7(3)
C(5) Pd(3) C(6) C(7) 125.5(9)
C(6) Pd(3) C(5) C(4) -127.2(11)
C(5) Pd(3) C(11) C(10) -67.9(9)
C(5) Pd(3) C(11) C(12) 168.3(7)
C(11) Pd(3) C(5) C(4) 24.3(11)
C(11) Pd(3) C(5) C(6) 151.5(6)
C(5) Pd(3) C(12) C(11) -66(2)
C(5) Pd(3) C(12) C(13) 165(2)
C(12) Pd(3) C(5) C(4) 81(2)
C(12) Pd(3) C(5) C(6) -152(2)
C(6) Pd(3) C(11) C(10) -0.1(13)
C(6) Pd(3) C(11) C(12) -123.9(11)
C(11) Pd(3) C(6) C(5) -90.2(13)
C(11) Pd(3) C(6) C(7) 35.3(14)
C(6) Pd(3) C(12) C(11) 148.9(7)
C(6) Pd(3) C(12) C(13) 20.3(11)
C(12) Pd(3) C(6) C(5) 172.1(8)
C(12) Pd(3) C(6) C(7) -62.4(10)
C(11) Pd(3) C(12) C(13) -128.6(10)
C(12) Pd(3) C(11) C(10) 123.8(10)
Pd(3) Pd(4) Pd(5) Pd(6) -177.10(6)
Pd(3) Pd(4) Pd(5) N(3) 2.8(3)
Pd(3) Pd(4) Pd(5) C(15) -78.3(2)
Pd(3) Pd(4) Pd(5) C(21) -113.3(2)
Pd(3) Pd(4) Pd(5) C(22) 80.5(2)
Pd(3) Pd(4) Pd(5) C(28) 115.1(2)
Pd(3) Pd(4) Pd(6) Pd(5) 175.87(9)
Pd(3) Pd(4) Pd(6) N(4) 2.0(4)
Pd(3) Pd(4) Pd(6) C(19) 69.9(2)
Pd(3) Pd(4) Pd(6) C(20) 101.9(2)
Pd(3) Pd(4) Pd(6) C(26) -77.9(2)
Pd(3) Pd(4) Pd(6) C(27) -111.6(2)
Pd(3) Pd(4) C(17) C(16) 122.0(6)
Pd(3) Pd(4) C(17) C(18) -111.2(6)
Pd(3) Pd(4) C(18) C(17) 70.2(6)
Pd(3) Pd(4) C(18) C(19) -164.3(5)
Pd(3) Pd(4) C(24) C(23) -113.4(7)
Pd(3) Pd(4) C(24) C(25) 117.1(6)
Pd(3) Pd(4) C(25) C(24) -66.0(6)
Pd(3) Pd(4) C(25) C(26) 169.9(5)
Pd(5) Pd(4) Pd(6) N(4) -173.9(4)
Pd(5) Pd(4) Pd(6) C(19) -106.0(2)
Pd(5) Pd(4) Pd(6) C(20) -74.0(2)
Pd(5) Pd(4) Pd(6) C(26) 106.3(2)
Pd(5) Pd(4) Pd(6) C(27) 72.5(2)
Pd(6) Pd(4) Pd(5) N(3) 179.9(2)
Pd(6) Pd(4) Pd(5) C(15) 98.8(2)
Pd(6) Pd(4) Pd(5) C(21) 63.7(2)
Pd(6) Pd(4) Pd(5) C(22) -102.4(2)
Pd(6) Pd(4) Pd(5) C(28) -67.8(2)
Pd(5) Pd(4) C(17) C(16) -25.0(6)
Pd(5) Pd(4) C(17) C(18) 101.8(6)
C(17) Pd(4) Pd(5) Pd(6) -99.0(2)
C(17) Pd(4) Pd(5) N(3) 80.9(4)
C(17) Pd(4) Pd(5) C(15) -0.2(3)
C(17) Pd(4) Pd(5) C(21) -35.3(3)
C(17) Pd(4) Pd(5) C(22) 158.6(3)
C(17) Pd(4) Pd(5) C(28) -166.9(3)
Pd(5) Pd(4) C(18) C(17) -78.9(6)
Pd(5) Pd(4) C(18) C(19) 46.5(6)
C(18) Pd(4) Pd(5) Pd(6) -63.4(2)
C(18) Pd(4) Pd(5) N(3) 116.5(4)
C(18) Pd(4) Pd(5) C(15) 35.4(3)
C(18) Pd(4) Pd(5) C(21) 0.3(3)
C(18) Pd(4) Pd(5) C(22) -165.8(3)
C(18) Pd(4) Pd(5) C(28) -131.3(3)
Pd(5) Pd(4) C(24) C(23) 33.0(7)
Pd(5) Pd(4) C(24) C(25) -96.5(6)
C(24) Pd(4) Pd(5) Pd(6) 93.5(2)
C(24) Pd(4) Pd(5) N(3) -86.6(4)
C(24) Pd(4) Pd(5) C(15) -167.6(3)
C(24) Pd(4) Pd(5) C(21) 157.3(3)
C(24) Pd(4) Pd(5) C(22) -8.8(3)
C(24) Pd(4) Pd(5) C(28) 25.7(4)
Pd(5) Pd(4) C(25) C(24) 86.1(6)
Pd(5) Pd(4) C(25) C(26) -38.0(5)
C(25) Pd(4) Pd(5) Pd(6) 58.2(2)
C(25) Pd(4) Pd(5) N(3) -121.9(4)
C(25) Pd(4) Pd(5) C(15) 157.0(3)
C(25) Pd(4) Pd(5) C(21) 121.9(3)
C(25) Pd(4) Pd(5) C(22) -44.2(3)
C(25) Pd(4) Pd(5) C(28) -9.7(4)
Pd(6) Pd(4) C(17) C(16) -80.9(6)
Pd(6) Pd(4) C(17) C(18) 45.9(6)
C(17) Pd(4) Pd(6) Pd(5) 82.8(2)
C(17) Pd(4) Pd(6) N(4) -91.1(4)
C(17) Pd(4) Pd(6) C(19) -23.2(3)
C(17) Pd(4) Pd(6) C(20) 8.8(3)
C(17) Pd(4) Pd(6) C(26) -171.0(3)
C(17) Pd(4) Pd(6) C(27) 155.3(3)
Pd(6) Pd(4) C(18) C(17) -131.0(7)
Pd(6) Pd(4) C(18) C(19) -5.5(5)
C(18) Pd(4) Pd(6) Pd(5) 109.5(2)
C(18) Pd(4) Pd(6) N(4) -64.4(4)
C(18) Pd(4) Pd(6) C(19) 3.5(3)
C(18) Pd(4) Pd(6) C(20) 35.5(3)
C(18) Pd(4) Pd(6) C(26) -144.2(3)
C(18) Pd(4) Pd(6) C(27) -178.0(3)
Pd(6) Pd(4) C(24) C(23) 89.5(7)
Pd(6) Pd(4) C(24) C(25) -40.0(6)
C(24) Pd(4) Pd(6) Pd(5) -90.1(2)
C(24) Pd(4) Pd(6) N(4) 96.0(4)
C(24) Pd(4) Pd(6) C(19) 163.9(3)
C(24) Pd(4) Pd(6) C(20) -164.1(3)
C(24) Pd(4) Pd(6) C(26) 16.1(3)
C(24) Pd(4) Pd(6) C(27) -17.6(3)
Pd(6) Pd(4) C(25) C(24) 136.1(7)
Pd(6) Pd(4) C(25) C(26) 12.0(5)
C(25) Pd(4) Pd(6) Pd(5) -113.9(2)
C(25) Pd(4) Pd(6) N(4) 72.2(4)
C(25) Pd(4) Pd(6) C(19) 140.1(3)
C(25) Pd(4) Pd(6) C(20) 172.1(3)
C(25) Pd(4) Pd(6) C(26) -7.6(3)
C(25) Pd(4) Pd(6) C(27) -41.4(3)
C(17) Pd(4) C(18) C(19) 125.5(10)
C(18) Pd(4) C(17) C(16) -126.8(11)
C(17) Pd(4) C(24) C(23) -56(2)
C(17) Pd(4) C(24) C(25) 174.5(18)
C(24) Pd(4) C(17) C(16) 64(2)
C(24) Pd(4) C(17) C(18) -168.7(18)
C(17) Pd(4) C(25) C(24) -177.0(10)
C(17) Pd(4) C(25) C(26) 58.9(12)
C(25) Pd(4) C(17) C(16) -123.7(10)
C(25) Pd(4) C(17) C(18) 3.1(14)
C(18) Pd(4) C(24) C(23) 140.5(9)
C(18) Pd(4) C(24) C(25) 11.0(14)
C(24) Pd(4) C(18) C(17) 174.0(10)
C(24) Pd(4) C(18) C(19) -60.5(13)
C(18) Pd(4) C(25) C(24) -174.8(6)
C(18) Pd(4) C(25) C(26) 61.1(7)
C(25) Pd(4) C(18) C(17) -178.6(6)
C(25) Pd(4) C(18) C(19) -53.1(7)
C(24) Pd(4) C(25) C(26) -124.1(9)
C(25) Pd(4) C(24) C(23) 129.5(11)
Pd(4) Pd(5) Pd(6) N(4) 173.0(4)
Pd(4) Pd(5) Pd(6) C(19) 67.6(3)
Pd(4) Pd(5) Pd(6) C(20) 101.1(3)
Pd(4) Pd(5) Pd(6) C(26) -71.3(3)
Pd(4) Pd(5) Pd(6) C(27) -102.0(3)
Pd(4) Pd(5) N(3) C(33) -30(3)
Pd(4) Pd(5) C(15) C(16) 26.8(5)
Pd(4) Pd(5) C(15) C(21) -102.9(5)
Pd(4) Pd(5) C(21) C(15) 76.8(5)
Pd(4) Pd(5) C(21) C(20) -47.2(7)
Pd(4) Pd(5) C(22) C(23) -17.1(5)
Pd(4) Pd(5) C(22) C(28) 109.7(5)
Pd(4) Pd(5) C(28) C(22) -67.4(5)
Pd(4) Pd(5) C(28) C(27) 56.2(8)
Pd(6) Pd(5) N(3) C(33) 150(2)
N(3) Pd(5) Pd(6) Pd(4) -179.8(4)
N(3) Pd(5) Pd(6) N(4) -6.8(7)
N(3) Pd(5) Pd(6) C(19) -112.2(6)
N(3) Pd(5) Pd(6) C(20) -78.8(6)
N(3) Pd(5) Pd(6) C(26) 108.9(6)
N(3) Pd(5) Pd(6) C(27) 78.2(6)
Pd(6) Pd(5) C(15) C(16) 86.6(5)
Pd(6) Pd(5) C(15) C(21) -43.1(5)
C(15) Pd(5) Pd(6) Pd(4) -81.6(3)
C(15) Pd(5) Pd(6) N(4) 91.4(5)
C(15) Pd(5) Pd(6) C(19) -14.0(4)
C(15) Pd(5) Pd(6) C(20) 19.5(4)
C(15) Pd(5) Pd(6) C(26) -152.8(4)
C(15) Pd(5) Pd(6) C(27) 176.4(4)
Pd(6) Pd(5) C(21) C(15) 133.4(6)
Pd(6) Pd(5) C(21) C(20) 9.4(6)
C(21) Pd(5) Pd(6) Pd(4) -107.0(3)
C(21) Pd(5) Pd(6) N(4) 66.0(5)
C(21) Pd(5) Pd(6) C(19) -39.4(4)
C(21) Pd(5) Pd(6) C(20) -5.9(4)
C(21) Pd(5) Pd(6) C(26) -178.3(4)
C(21) Pd(5) Pd(6) C(27) 151.0(4)
Pd(6) Pd(5) C(22) C(23) -75.8(6)
Pd(6) Pd(5) C(22) C(28) 51.0(5)
C(22) Pd(5) Pd(6) Pd(4) 73.8(3)
C(22) Pd(5) Pd(6) N(4) -113.2(5)
C(22) Pd(5) Pd(6) C(19) 141.4(4)
C(22) Pd(5) Pd(6) C(20) 174.9(4)
C(22) Pd(5) Pd(6) C(26) 2.5(4)
C(22) Pd(5) Pd(6) C(27) -28.2(4)
Pd(6) Pd(5) C(28) C(22) -125.4(6)
Pd(6) Pd(5) C(28) C(27) -1.9(7)
C(28) Pd(5) Pd(6) Pd(4) 103.3(3)
C(28) Pd(5) Pd(6) N(4) -83.8(5)
C(28) Pd(5) Pd(6) C(19) 170.9(4)
C(28) Pd(5) Pd(6) C(20) -155.7(4)
C(28) Pd(5) Pd(6) C(26) 32.0(4)
C(28) Pd(5) Pd(6) C(27) 1.2(4)
N(3) Pd(5) C(15) C(16) -115.9(6)
N(3) Pd(5) C(15) C(21) 114.4(6)
C(15) Pd(5) N(3) C(33) 50(2)
N(3) Pd(5) C(21) C(15) -68.9(6)
N(3) Pd(5) C(21) C(20) 167.1(7)
C(21) Pd(5) N(3) C(33) 83(3)
N(3) Pd(5) C(22) C(23) 126.0(6)
N(3) Pd(5) C(22) C(28) -107.1(6)
C(22) Pd(5) N(3) C(33) -103(2)
N(3) Pd(5) C(28) C(22) 77.2(6)
N(3) Pd(5) C(28) C(27) -159.2(8)
C(28) Pd(5) N(3) C(33) -139(2)
C(15) Pd(5) C(21) C(20) -124.0(10)
C(21) Pd(5) C(15) C(16) 129.7(8)
C(15) Pd(5) C(22) C(23) 36.5(10)
C(15) Pd(5) C(22) C(28) 163.3(6)
C(22) Pd(5) C(15) C(16) -25.5(10)
C(22) Pd(5) C(15) C(21) -155.2(7)
C(15) Pd(5) C(28) C(22) -146.5(17)
C(15) Pd(5) C(28) C(27) -23(2)
C(28) Pd(5) C(15) C(16) 106.7(19)
C(28) Pd(5) C(15) C(21) -23(2)
C(21) Pd(5) C(22) C(23) -78.6(17)
C(21) Pd(5) C(22) C(28) 48.2(17)
C(22) Pd(5) C(21) C(15) 136.4(14)
C(22) Pd(5) C(21) C(20) 12(2)
C(21) Pd(5) C(28) C(22) -164.3(5)
C(21) Pd(5) C(28) C(27) -40.7(10)
C(28) Pd(5) C(21) C(15) 173.0(5)
C(28) Pd(5) C(21) C(20) 49.0(9)
C(22) Pd(5) C(28) C(27) 123.6(11)
C(28) Pd(5) C(22) C(23) -126.8(8)
Pd(4) Pd(6) N(4) C(35) 77(4)
Pd(4) Pd(6) C(19) C(18) -5.6(5)
Pd(4) Pd(6) C(19) C(20) 120.7(5)
Pd(4) Pd(6) C(20) C(19) -55.6(5)
Pd(4) Pd(6) C(20) C(21) 70.5(7)
Pd(4) Pd(6) C(26) C(25) 12.4(5)
Pd(4) Pd(6) C(26) C(27) -114.5(5)
Pd(4) Pd(6) C(27) C(26) 63.0(5)
Pd(4) Pd(6) C(27) C(28) -62.7(7)
Pd(5) Pd(6) N(4) C(35) -92(4)
Pd(5) Pd(6) C(19) C(18) -64.9(5)
Pd(5) Pd(6) C(19) C(20) 61.3(5)
Pd(5) Pd(6) C(20) C(19) -116.7(5)
Pd(5) Pd(6) C(20) C(21) 9.3(7)
Pd(5) Pd(6) C(26) C(25) 72.1(5)
Pd(5) Pd(6) C(26) C(27) -54.7(5)
Pd(5) Pd(6) C(27) C(26) 123.8(6)
Pd(5) Pd(6) C(27) C(28) -1.9(7)
N(4) Pd(6) C(19) C(18) 143.1(6)
N(4) Pd(6) C(19) C(20) -90.6(5)
C(19) Pd(6) N(4) C(35) 14(4)
N(4) Pd(6) C(20) C(19) 90.9(5)
N(4) Pd(6) C(20) C(21) -143.1(7)
C(20) Pd(6) N(4) C(35) -23(4)
N(4) Pd(6) C(26) C(25) -134.0(6)
N(4) Pd(6) C(26) C(27) 99.1(6)
C(26) Pd(6) N(4) C(35) 152(4)
N(4) Pd(6) C(27) C(26) -85.7(6)
N(4) Pd(6) C(27) C(28) 148.6(7)
C(27) Pd(6) N(4) C(35) -171(4)
C(19) Pd(6) C(20) C(21) 126.0(10)
C(20) Pd(6) C(19) C(18) -126.2(8)
C(19) Pd(6) C(26) C(25) -35.6(8)
C(19) Pd(6) C(26) C(27) -162.5(5)
C(26) Pd(6) C(19) C(18) 43.7(8)
C(26) Pd(6) C(19) C(20) 170.0(5)
C(19) Pd(6) C(27) C(26) 69.6(17)
C(19) Pd(6) C(27) C(28) -56(2)
C(27) Pd(6) C(19) C(18) -12.5(19)
C(27) Pd(6) C(19) C(20) 113.8(16)
C(20) Pd(6) C(26) C(25) 11(2)
C(20) Pd(6) C(26) C(27) -116(2)
C(26) Pd(6) C(20) C(19) -54(2)
C(26) Pd(6) C(20) C(21) 72(2)
C(20) Pd(6) C(27) C(26) 166.4(7)
C(20) Pd(6) C(27) C(28) 40.7(12)
C(27) Pd(6) C(20) C(19) -159.1(6)
C(27) Pd(6) C(20) C(21) -33.0(12)
C(26) Pd(6) C(27) C(28) -125.7(11)
C(27) Pd(6) C(26) C(25) 126.8(8)
Pd(1) N(1) C(29) C(30) -27(209)
Pd(2) N(2) C(31) C(32) 1(28)
Pd(5) N(3) C(33) C(34) 4(28)
Pd(6) N(4) C(35) C(36) -104(34)
Pd(1) C(1) C(2) Pd(2) -10.5(7)
Pd(1) C(1) C(2) C(3) -83.5(9)
Pd(1) C(1) C(7) C(6) 97.1(8)
C(2) C(1) C(7) Pd(1) -96.6(8)
C(2) C(1) C(7) C(6) 0.5(11)
C(7) C(1) C(2) Pd(2) 68.6(9)
C(7) C(1) C(2) C(3) -4.4(14)
Pd(2) C(2) C(3) C(4) -85.2(8)
C(1) C(2) C(3) Pd(2) 92.1(8)
C(1) C(2) C(3) C(4) 6.9(13)
Pd(2) C(3) C(4) C(5) -84.6(8)
C(2) C(3) C(4) C(5) -8.8(14)
C(3) C(4) C(5) Pd(3) 87.0(9)
C(3) C(4) C(5) C(6) 9.7(14)
Pd(3) C(5) C(6) C(7) -96.0(8)
C(4) C(5) C(6) Pd(3) 87.8(8)
C(4) C(5) C(6) C(7) -8.2(15)
Pd(3) C(6) C(7) Pd(1) 7.8(6)
Pd(3) C(6) C(7) C(1) -71.0(9)
C(5) C(6) C(7) Pd(1) 83.2(9)
C(5) C(6) C(7) C(1) 4.4(14)
Pd(1) C(8) C(9) Pd(2) -5.6(9)
Pd(1) C(8) C(9) C(10) 73.7(11)
Pd(1) C(8) C(14) C(13) -89.2(8)
C(9) C(8) C(14) Pd(1) 93.9(8)
C(9) C(8) C(14) C(13) 4.6(14)
C(14) C(8) C(9) Pd(2) -82.1(10)
C(14) C(8) C(9) C(10) -2.8(15)
Pd(2) C(9) C(10) C(11) 98.7(8)
C(8) C(9) C(10) Pd(2) -98.0(9)
C(8) C(9) C(10) C(11) 0.7(14)
Pd(2) C(10) C(11) Pd(3) 16.3(6)
Pd(2) C(10) C(11) C(12) 84.3(9)
C(9) C(10) C(11) Pd(3) -65.1(9)
C(9) C(10) C(11) C(12) 2.9(13)
Pd(3) C(11) C(12) C(13) 83.0(8)
C(10) C(11) C(12) Pd(3) -90.0(8)
C(10) C(11) C(12) C(13) -6.9(14)
Pd(3) C(12) C(13) C(14) 86.9(9)
C(11) C(12) C(13) C(14) 8.9(14)
C(12) C(13) C(14) Pd(1) -82.8(9)
C(12) C(13) C(14) C(8) -7.4(15)
Pd(5) C(15) C(16) C(17) -85.1(10)
Pd(5) C(15) C(21) C(20) 96.9(10)
C(16) C(15) C(21) Pd(5) -86.9(10)
C(16) C(15) C(21) C(20) 10.0(17)
C(21) C(15) C(16) C(17) -7.9(17)
C(15) C(16) C(17) Pd(4) 84.7(10)
C(15) C(16) C(17) C(18) 7.3(17)
Pd(4) C(17) C(18) C(19) -95.4(9)
C(16) C(17) C(18) Pd(4) 87.5(9)
C(16) C(17) C(18) C(19) -7.8(17)
Pd(4) C(18) C(19) Pd(6) 6.9(6)
Pd(4) C(18) C(19) C(20) -70.7(11)
C(17) C(18) C(19) Pd(6) 82.2(11)
C(17) C(18) C(19) C(20) 4.5(16)
Pd(6) C(19) C(20) C(21) -93.2(9)
C(18) C(19) C(20) Pd(6) 96.4(9)
C(18) C(19) C(20) C(21) 3.2(16)
Pd(6) C(20) C(21) Pd(5) -11.1(8)
Pd(6) C(20) C(21) C(15) -87.2(10)
C(19) C(20) C(21) Pd(5) 66.8(10)
C(19) C(20) C(21) C(15) -9.2(17)
Pd(5) C(22) C(23) C(24) 83.1(11)
Pd(5) C(22) C(28) C(27) -96.5(9)
C(23) C(22) C(28) Pd(5) 96.9(10)
C(23) C(22) C(28) C(27) 0.4(13)
C(28) C(22) C(23) C(24) 1.7(18)
C(22) C(23) C(24) Pd(4) -86.1(11)
C(22) C(23) C(24) C(25) -7.1(18)
Pd(4) C(24) C(25) C(26) 91.0(10)
C(23) C(24) C(25) Pd(4) -81.7(10)
C(23) C(24) C(25) C(26) 9.3(17)
Pd(4) C(25) C(26) Pd(6) -14.7(6)
Pd(4) C(25) C(26) C(27) 62.3(11)
C(24) C(25) C(26) Pd(6) -82.4(10)
C(24) C(25) C(26) C(27) -5.4(17)
Pd(6) C(26) C(27) C(28) 94.2(9)
C(25) C(26) C(27) Pd(6) -94.0(10)
C(25) C(26) C(27) C(28) 0.2(13)
Pd(6) C(27) C(28) Pd(5) 2.3(8)
Pd(6) C(27) C(28) C(22) 78.9(11)
C(26) C(27) C(28) Pd(5) -75.7(12)
C(26) C(27) C(28) C(22) 0.9(16)
